data_4106079
loop_
_publ_author_name
'Merissa Halim'
'Robert D. Kennedy'
'Mitsuharu Suzuki'
'Saeed I. Khan'
'Paula L. Diaconescu'
'Yves Rubin'

_publ_section_title
;
 Complexes of Gold(I), Silver(I), and Copper(I) with
 Pentaaryl[60]fullerides
;
_journal_name_full 'Journal of the American Chemical Society'
_journal_page_first 6841
_journal_page_last 6851
_journal_paper_doi 10.1021/ja201297r
_journal_volume 133
_journal_year 2011
_chemical_formula_moiety 'C113 H68 Ag P, 0.6(C5 H12), 3(C2 H2 Cl4) '
_chemical_formula_sum 'C122 H81.2 Ag Cl12 P'
_chemical_formula_weight 2111.31
_chemical_name_systematic
; 
 ? 
;
_space_group_IT_number 2
_symmetry_cell_setting triclinic
_symmetry_space_group_name_Hall '-P 1'
_symmetry_space_group_name_H-M 'P -1'
_atom_sites_solution_hydrogens geom
_atom_sites_solution_primary direct
_atom_sites_solution_secondary difmap
_audit_creation_method SHELXL-97
_cell_angle_alpha 73.894(3)
_cell_angle_beta 76.732(3)
_cell_angle_gamma 68.275(3)
_cell_formula_units_Z 2
_cell_length_a 14.227(3)
_cell_length_b 14.836(3)
_cell_length_c 24.446(5)
_cell_measurement_reflns_used 5463
_cell_measurement_temperature 100(2)
_cell_measurement_theta_max 26.93
_cell_measurement_theta_min 3.88
_cell_volume 4558.5(16)
_computing_cell_refinement 'Bruker SAINT'
_computing_data_collection 'Bruker APEX2'
_computing_data_reduction 'Bruker SAINT'
_computing_molecular_graphics 'Bruker SHELXTL'
_computing_publication_material 'Bruker SHELXTL'
_computing_structure_refinement 'SHELXL-97 (Sheldrick, 2008)'
_computing_structure_solution 'SHELXS-97 (Sheldrick, 2008)'
_diffrn_ambient_temperature 100(2)
_diffrn_measured_fraction_theta_full 0.986
_diffrn_measured_fraction_theta_max 0.966
_diffrn_measurement_device_type 'Bruker APEX-II CCD'
_diffrn_measurement_method '\f and \w scans'
_diffrn_radiation_monochromator graphite
_diffrn_radiation_source 'fine-focus sealed tube'
_diffrn_radiation_type MoK\a
_diffrn_radiation_wavelength 0.71073
_diffrn_reflns_av_R_equivalents 0.0000
_diffrn_reflns_av_sigmaI/netI 0.1455
_diffrn_reflns_limit_h_max 19
_diffrn_reflns_limit_h_min -18
_diffrn_reflns_limit_k_max 20
_diffrn_reflns_limit_k_min -19
_diffrn_reflns_limit_l_max 33
_diffrn_reflns_limit_l_min 0
_diffrn_reflns_number 33453
_diffrn_reflns_theta_full 26.00
_diffrn_reflns_theta_max 29.14
_diffrn_reflns_theta_min 3.78
_exptl_absorpt_coefficient_mu 0.648
_exptl_absorpt_correction_T_max 0.9622
_exptl_absorpt_correction_T_min 0.7412
_exptl_absorpt_correction_type multi-scan
_exptl_absorpt_process_details 'Twinabs (Bruker)'
_exptl_crystal_colour red
_exptl_crystal_density_diffrn 1.538
_exptl_crystal_description prism
_exptl_crystal_F_000 2158.4
_exptl_crystal_size_max 0.20
_exptl_crystal_size_mid 0.12
_exptl_crystal_size_min 0.06
_refine_diff_density_max 1.081
_refine_diff_density_min -2.469
_refine_diff_density_rms 0.181
_refine_ls_extinction_method none
_refine_ls_goodness_of_fit_ref 1.030
_refine_ls_hydrogen_treatment constr
_refine_ls_matrix_type full
_refine_ls_number_parameters 1275
_refine_ls_number_reflns 33453
_refine_ls_number_restraints 7
_refine_ls_restrained_S_all 1.032
_refine_ls_R_factor_all 0.1162
_refine_ls_R_factor_gt 0.0879
_refine_ls_shift/su_max 0.017
_refine_ls_shift/su_mean 0.000
_refine_ls_structure_factor_coef Fsqd
_refine_ls_weighting_details 'calc w=1/[\s^2^(Fo^2^)+(0.1312P)^2^+0.0000P] where P=(Fo^2^+2Fc^2^)/3'
_refine_ls_weighting_scheme calc
_refine_ls_wR_factor_gt 0.2190
_refine_ls_wR_factor_ref 0.2422
_reflns_number_gt 24295
_reflns_number_total 33453
_reflns_threshold_expression >2sigma(I)
_cod_data_source_file ja201297r_si_001_1.cif
_cod_data_source_block 3a
_cod_original_cell_volume 4558.6(17)
_cod_original_formula_sum 'C122 H81.20 Ag Cl12 P'
_cod_database_code 4106079

loop_
_symmetry_equiv_pos_as_xyz
'x, y, z'
'-x, -y, -z'

loop_
_atom_site_label
_atom_site_type_symbol
_atom_site_fract_x
_atom_site_fract_y
_atom_site_fract_z
_atom_site_U_iso_or_equiv
_atom_site_adp_type
_atom_site_occupancy
_atom_site_symmetry_multiplicity
_atom_site_calc_flag
_atom_site_refinement_flags
_atom_site_disorder_assembly
_atom_site_disorder_group
C1X C 0.2110(11) 0.8343(13) 0.4871(10) 0.126(3) Uiso 0.60 1 d PD A 1
H1X1 H 0.2188 0.7841 0.5231 0.151 Uiso 0.60 1 calc PR A 1
H1X2 H 0.2749 0.8493 0.4724 0.151 Uiso 0.60 1 calc PR A 1
H1X3 H 0.1947 0.8090 0.4587 0.151 Uiso 0.60 1 calc PR A 1
C2X C 0.1239(9) 0.9295(14) 0.4984(10) 0.126(3) Uiso 0.60 1 d PD . 1
H2X1 H 0.1566 0.9817 0.4858 0.151 Uiso 0.60 1 calc PR . 1
H2X2 H 0.1090 0.9191 0.5409 0.151 Uiso 0.60 1 calc PR . 1
C3X C 0.0150(8) 0.9824(15) 0.4777(8) 0.126(3) Uiso 0.60 1 d PD . 1
H3X1 H 0.0279 1.0325 0.4432 0.151 Uiso 0.60 1 calc PR . 1
H3X2 H 0.0070 0.9307 0.4625 0.151 Uiso 0.60 1 calc PR . 1
C4X C -0.0901(9) 1.0326(15) 0.5019(11) 0.126(3) Uiso 0.60 1 d PD B 1
H4X1 H -0.0927 1.1022 0.4851 0.151 Uiso 0.60 1 calc PR B 1
H4X2 H -0.0792 1.0219 0.5421 0.151 Uiso 0.60 1 calc PR B 1
C5X C -0.2007(9) 1.0479(16) 0.5122(10) 0.126(3) Uiso 0.60 1 d PD B 1
H5X1 H -0.2186 1.0103 0.5506 0.151 Uiso 0.60 1 calc PR B 1
H5X2 H -0.2180 1.0249 0.4831 0.151 Uiso 0.60 1 calc PR B 1
H5X3 H -0.2389 1.1187 0.5098 0.151 Uiso 0.60 1 calc PR B 1
Cl1 Cl 0.14349(11) 0.34237(10) 0.87833(6) 0.0368(3) Uani 1 1 d . . .
Cl2 Cl 0.05700(10) 0.26109(11) 0.99450(6) 0.0365(3) Uani 1 1 d . . .
Cl3 Cl 0.36243(10) 0.16870(11) 0.90852(7) 0.0399(3) Uani 1 1 d . . .
Cl4 Cl 0.19206(11) 0.10422(10) 0.90807(7) 0.0393(3) Uani 1 1 d . . .
C79 C 0.1720(4) 0.2680(4) 0.9465(2) 0.0301(11) Uani 1 1 d . . .
H79 H 0.2081 0.2983 0.9632 0.036 Uiso 1 1 calc R . .
C80 C 0.2403(4) 0.1629(4) 0.9425(2) 0.0281(11) Uani 1 1 d . . .
H80 H 0.2473 0.1230 0.9826 0.034 Uiso 1 1 calc R . .
Cl5 Cl 0.1993(7) 0.0781(7) 0.1195(2) 0.0266(10) Uani 0.64 1 d P C 1
Cl6 Cl 0.3277(5) 0.1960(8) 0.0561(4) 0.0299(10) Uani 0.64 1 d P C 1
Cl7 Cl 0.2069(8) 0.1544(8) 0.2333(4) 0.040(2) Uani 0.64 1 d P C 1
Cl8 Cl 0.3978(4) 0.0377(7) 0.1769(4) 0.0358(11) Uani 0.64 1 d P C 1
C81 C 0.2438(6) 0.1741(6) 0.1196(4) 0.0214(15) Uani 0.64 1 d P C 1
H81 H 0.1836 0.2361 0.1211 0.026 Uiso 0.64 1 calc PR C 1
C82 C 0.2980(6) 0.1518(6) 0.1710(4) 0.0225(15) Uani 0.64 1 d P C 1
H82 H 0.3275 0.2056 0.1662 0.027 Uiso 0.64 1 calc PR C 1
Cl5A Cl 0.1967(12) 0.0648(12) 0.1371(4) 0.032(2) Uani 0.36 1 d P D 2
Cl6A Cl 0.1964(12) 0.1547(15) 0.2328(8) 0.036(4) Uani 0.36 1 d P D 2
Cl7A Cl 0.3542(9) 0.1838(15) 0.0596(8) 0.047(3) Uani 0.36 1 d P D 2
Cl8A Cl 0.4206(8) 0.0406(11) 0.1645(7) 0.042(3) Uani 0.36 1 d P D 2
C81A C 0.2217(11) 0.1609(10) 0.1553(7) 0.025(3) Uani 0.36 1 d P D 2
H81A H 0.1763 0.2262 0.1361 0.030 Uiso 0.36 1 calc PR D 2
C82A C 0.3318(10) 0.1558(9) 0.1335(8) 0.026(3) Uani 0.36 1 d P D 2
H82A H 0.3423 0.2090 0.1467 0.032 Uiso 0.36 1 calc PR D 2
Cl9 Cl 0.87525(14) 0.64354(14) 0.47408(9) 0.0590(5) Uani 1 1 d . . .
Cl10 Cl 0.83061(17) 0.85699(16) 0.44375(12) 0.0876(9) Uani 1 1 d . . .
Cl11 Cl 0.67548(15) 0.77635(15) 0.40672(8) 0.0591(5) Uani 1 1 d . . .
Cl12 Cl 0.59491(16) 0.87653(15) 0.50198(9) 0.0713(6) Uani 1 1 d . . .
C83 C 0.7884(5) 0.7588(5) 0.4863(3) 0.0444(15) Uani 1 1 d . . .
H83 H 0.7858 0.7594 0.5274 0.053 Uiso 1 1 calc R . .
C84 C 0.6844(5) 0.7694(5) 0.4785(3) 0.0431(14) Uani 1 1 d . . .
H84 H 0.6670 0.7100 0.5030 0.052 Uiso 1 1 calc R . .
Ag1 Ag 0.29332(2) 0.56326(2) 0.223224(15) 0.01927(9) Uani 1 1 d . . .
P1 P 0.14202(8) 0.70247(8) 0.22110(5) 0.0163(2) Uani 1 1 d . . .
C1 C 0.4323(3) 0.4262(3) 0.21894(17) 0.0106(7) Uani 1 1 d . . .
C2 C 0.4862(3) 0.4966(3) 0.20928(17) 0.0114(7) Uani 1 1 d . . .
C3 C 0.5124(3) 0.4923(3) 0.26229(17) 0.0107(7) Uani 1 1 d . . .
C4 C 0.4780(3) 0.4196(3) 0.30440(18) 0.0125(8) Uani 1 1 d . . .
C5 C 0.4306(3) 0.3780(3) 0.27859(17) 0.0109(7) Uani 1 1 d . . .
C6 C 0.4183(3) 0.2768(3) 0.30354(18) 0.0143(8) Uani 1 1 d . . .
C7 C 0.4974(3) 0.2190(3) 0.34516(18) 0.0139(8) Uani 1 1 d . . .
C8 C 0.5391(3) 0.2623(3) 0.37198(18) 0.0149(8) Uani 1 1 d . . .
C9 C 0.5127(3) 0.3752(3) 0.36213(17) 0.0120(7) Uani 1 1 d . . .
C10 C 0.6211(3) 0.3815(3) 0.35584(18) 0.0137(8) Uani 1 1 d . . .
C11 C 0.6561(3) 0.4500(3) 0.31389(18) 0.0128(8) Uani 1 1 d . . .
C12 C 0.5930(3) 0.5306(3) 0.26912(18) 0.0114(7) Uani 1 1 d . . .
C13 C 0.6722(3) 0.5227(3) 0.21484(18) 0.0136(8) Uani 1 1 d . . .
C14 C 0.6523(3) 0.5219(3) 0.16315(18) 0.0126(8) Uani 1 1 d . . .
C15 C 0.5458(3) 0.5293(3) 0.15174(18) 0.0121(7) Uani 1 1 d . . .
C16 C 0.5798(3) 0.4460(3) 0.11848(17) 0.0127(8) Uani 1 1 d . . .
C17 C 0.5324(3) 0.3766(3) 0.12759(18) 0.0126(8) Uani 1 1 d . . .
C18 C 0.4379(3) 0.3727(3) 0.17256(18) 0.0132(8) Uani 1 1 d . . .
C19 C 0.4717(3) 0.2591(3) 0.19828(18) 0.0127(8) Uani 1 1 d . . .
C20 C 0.4623(3) 0.2173(3) 0.25570(19) 0.0134(8) Uani 1 1 d . . .
C21 C 0.5352(3) 0.1231(3) 0.27663(19) 0.0146(8) Uani 1 1 d . . .
C22 C 0.5563(3) 0.1238(3) 0.33114(19) 0.0157(8) Uani 1 1 d . . .
C23 C 0.6542(3) 0.0718(3) 0.3470(2) 0.0177(9) Uani 1 1 d . . .
C24 C 0.6970(3) 0.1177(3) 0.37464(19) 0.0174(9) Uani 1 1 d . . .
C25 C 0.6408(3) 0.2114(3) 0.38542(18) 0.0142(8) Uani 1 1 d . . .
C26 C 0.6913(3) 0.2851(3) 0.37510(19) 0.0152(8) Uani 1 1 d . . .
C27 C 0.7960(3) 0.2612(3) 0.35547(19) 0.0167(8) Uani 1 1 d . . .
C28 C 0.8328(3) 0.3324(3) 0.31235(19) 0.0163(8) Uani 1 1 d . . .
C29 C 0.7622(3) 0.4251(3) 0.29136(19) 0.0142(8) Uani 1 1 d . . .
C30 C 0.7724(3) 0.4691(3) 0.23047(19) 0.0146(8) Uani 1 1 d . . .
C31 C 0.8522(3) 0.4197(3) 0.19290(19) 0.0158(8) Uani 1 1 d . . .
C32 C 0.8309(3) 0.4188(3) 0.13819(19) 0.0148(8) Uani 1 1 d . . .
C33 C 0.7311(3) 0.4675(3) 0.12532(19) 0.0143(8) Uani 1 1 d . . .
C34 C 0.6876(3) 0.4209(3) 0.09770(18) 0.0154(8) Uani 1 1 d . . .
C35 C 0.7438(3) 0.3293(3) 0.08408(18) 0.0145(8) Uani 1 1 d . . .
C36 C 0.6952(3) 0.2552(3) 0.0934(2) 0.0185(9) Uani 1 1 d . . .
C37 C 0.5906(3) 0.2805(3) 0.11591(18) 0.0137(8) Uani 1 1 d . . .
C38 C 0.5533(3) 0.2079(3) 0.15979(19) 0.0150(8) Uani 1 1 d . . .
C39 C 0.6214(3) 0.1142(3) 0.1788(2) 0.0162(8) Uani 1 1 d . . .
C40 C 0.6122(3) 0.0702(3) 0.2389(2) 0.0165(9) Uani 1 1 d . . .
C41 C 0.7144(3) 0.0179(3) 0.2548(2) 0.0216(10) Uani 1 1 d . . .
C42 C 0.7338(3) 0.0192(3) 0.3074(2) 0.0207(9) Uani 1 1 d . . .
C43 C 0.8283(3) 0.0328(3) 0.3111(2) 0.0198(9) Uani 1 1 d . . .
C44 C 0.8056(3) 0.0933(3) 0.3524(2) 0.0189(9) Uani 1 1 d . . .
C45 C 0.8535(3) 0.1641(3) 0.3429(2) 0.0192(9) Uani 1 1 d . . .
C46 C 0.9272(3) 0.1755(3) 0.2918(2) 0.0191(9) Uani 1 1 d . . .
C47 C 0.9135(3) 0.2811(3) 0.2731(2) 0.0172(9) Uani 1 1 d . . .
C48 C 0.9232(3) 0.3239(3) 0.2142(2) 0.0179(9) Uani 1 1 d . . .
C49 C 0.9462(3) 0.2629(3) 0.1724(2) 0.0182(9) Uani 1 1 d . . .
C50 C 0.8884(3) 0.3216(3) 0.1255(2) 0.0192(9) Uani 1 1 d . . .
C51 C 0.8464(3) 0.2776(3) 0.0985(2) 0.0173(9) Uani 1 1 d . . .
C52 C 0.8599(3) 0.1716(3) 0.1181(2) 0.0189(9) Uani 1 1 d . . .
C53 C 0.7651(3) 0.1594(3) 0.11457(19) 0.0173(8) Uani 1 1 d . . .
C54 C 0.7299(3) 0.0894(3) 0.1569(2) 0.0213(9) Uani 1 1 d . . .
C55 C 0.7862(3) 0.0302(3) 0.2032(2) 0.0190(9) Uani 1 1 d . . .
C56 C 0.8774(3) 0.0438(3) 0.2068(2) 0.0191(9) Uani 1 1 d . . .
C57 C 0.8982(3) 0.0445(3) 0.2611(2) 0.0203(9) Uani 1 1 d . . .
C58 C 0.9494(3) 0.1168(3) 0.2519(2) 0.0210(9) Uani 1 1 d . . .
C59 C 0.9586(3) 0.1616(3) 0.1912(2) 0.0206(9) Uani 1 1 d . . .
C60 C 0.9140(3) 0.1164(3) 0.1625(2) 0.0204(9) Uani 1 1 d . . .
C61 C 0.1502(3) 0.7761(3) 0.14654(19) 0.0172(8) Uani 1 1 d . . .
H61 H 0.2196 0.7832 0.1373 0.021 Uiso 1 1 calc R . .
C62 C 0.1479(4) 0.7175(4) 0.1046(2) 0.0251(10) Uani 1 1 d . . .
H62A H 0.0796 0.7103 0.1106 0.030 Uiso 1 1 calc R . .
H62B H 0.1991 0.6503 0.1118 0.030 Uiso 1 1 calc R . .
C63 C 0.1715(4) 0.7714(4) 0.0423(2) 0.0267(10) Uani 1 1 d . . .
H63A H 0.2431 0.7710 0.0350 0.032 Uiso 1 1 calc R . .
H63B H 0.1647 0.7354 0.0156 0.032 Uiso 1 1 calc R . .
C64 C 0.1001(4) 0.8782(4) 0.0303(2) 0.0272(10) Uani 1 1 d . . .
H64A H 0.0297 0.8784 0.0323 0.033 Uiso 1 1 calc R . .
H64B H 0.1213 0.9119 -0.0091 0.033 Uiso 1 1 calc R . .
C65 C 0.1008(4) 0.9355(4) 0.0734(2) 0.0253(10) Uani 1 1 d . . .
H65A H 0.0500 1.0029 0.0661 0.030 Uiso 1 1 calc R . .
H65B H 0.1691 0.9423 0.0683 0.030 Uiso 1 1 calc R . .
C66 C 0.0752(3) 0.8807(3) 0.1354(2) 0.0204(9) Uani 1 1 d . . .
H66A H 0.0784 0.9172 0.1629 0.025 Uiso 1 1 calc R . .
H66B H 0.0049 0.8783 0.1414 0.025 Uiso 1 1 calc R . .
C67 C 0.1315(3) 0.7861(3) 0.2673(2) 0.0196(9) Uani 1 1 d . . .
H67 H 0.0687 0.8451 0.2605 0.024 Uiso 1 1 calc R . .
C68 C 0.2231(3) 0.8229(4) 0.2518(2) 0.0229(10) Uani 1 1 d . . .
H68A H 0.2301 0.8548 0.2104 0.027 Uiso 1 1 calc R . .
H68B H 0.2862 0.7659 0.2589 0.027 Uiso 1 1 calc R . .
C69 C 0.2098(4) 0.8975(4) 0.2876(3) 0.0316(12) Uani 1 1 d . . .
H69A H 0.2713 0.9182 0.2783 0.038 Uiso 1 1 calc R . .
H69B H 0.1503 0.9572 0.2777 0.038 Uiso 1 1 calc R . .
C70 C 0.1936(4) 0.8532(5) 0.3513(3) 0.0381(14) Uani 1 1 d . . .
H70A H 0.1807 0.9046 0.3732 0.046 Uiso 1 1 calc R . .
H70B H 0.2565 0.7985 0.3620 0.046 Uiso 1 1 calc R . .
C71 C 0.1032(4) 0.8131(4) 0.3679(2) 0.0311(11) Uani 1 1 d . . .
H71A H 0.0388 0.8685 0.3611 0.037 Uiso 1 1 calc R . .
H71B H 0.0976 0.7810 0.4093 0.037 Uiso 1 1 calc R . .
C72 C 0.1203(4) 0.7361(4) 0.3312(2) 0.0245(10) Uani 1 1 d . . .
H72A H 0.1827 0.6790 0.3395 0.029 Uiso 1 1 calc R . .
H72B H 0.0615 0.7113 0.3410 0.029 Uiso 1 1 calc R . .
C73 C 0.0204(3) 0.6761(3) 0.2360(2) 0.0187(9) Uani 1 1 d . . .
H73 H 0.0088 0.6689 0.1988 0.022 Uiso 1 1 calc R . .
C74 C -0.0751(3) 0.7590(3) 0.2562(2) 0.0230(10) Uani 1 1 d . . .
H74A H -0.0671 0.7685 0.2932 0.028 Uiso 1 1 calc R . .
H74B H -0.0808 0.8222 0.2276 0.028 Uiso 1 1 calc R . .
C75 C -0.1732(3) 0.7334(4) 0.2639(2) 0.0258(10) Uani 1 1 d . . .
H75A H -0.2320 0.7855 0.2795 0.031 Uiso 1 1 calc R . .
H75B H -0.1857 0.7317 0.2261 0.031 Uiso 1 1 calc R . .
C76 C -0.1640(4) 0.6326(4) 0.3049(2) 0.0281(11) Uani 1 1 d . . .
H76A H -0.1603 0.6370 0.3440 0.034 Uiso 1 1 calc R . .
H76B H -0.2256 0.6151 0.3069 0.034 Uiso 1 1 calc R . .
C77 C -0.0694(4) 0.5513(4) 0.2852(2) 0.0271(11) Uani 1 1 d . . .
H77A H -0.0765 0.5421 0.2479 0.033 Uiso 1 1 calc R . .
H77B H -0.0641 0.4880 0.3136 0.033 Uiso 1 1 calc R . .
C78 C 0.0283(4) 0.5761(3) 0.2785(2) 0.0232(10) Uani 1 1 d . . .
H78A H 0.0876 0.5231 0.2641 0.028 Uiso 1 1 calc R . .
H78B H 0.0390 0.5798 0.3163 0.028 Uiso 1 1 calc R . .
C1A C 0.3103(3) 0.2742(3) 0.33229(18) 0.0143(8) Uani 1 1 d . . .
C2A C 0.2910(4) 0.1853(4) 0.3484(2) 0.0295(12) Uani 1 1 d . . .
H2A H 0.3443 0.1264 0.3412 0.035 Uiso 1 1 calc R . .
C3A C 0.1950(4) 0.1801(4) 0.3751(3) 0.0355(13) Uani 1 1 d . . .
H3A H 0.1837 0.1179 0.3853 0.043 Uiso 1 1 calc R . .
C4A C 0.1159(3) 0.2635(4) 0.3870(2) 0.0236(10) Uani 1 1 d . . .
C5A C 0.1357(4) 0.3527(4) 0.3710(2) 0.0328(13) Uani 1 1 d . . .
H5A H 0.0825 0.4115 0.3783 0.039 Uiso 1 1 calc R . .
C6A C 0.2320(3) 0.3583(4) 0.3444(2) 0.0246(10) Uani 1 1 d . . .
H6A H 0.2437 0.4202 0.3346 0.029 Uiso 1 1 calc R . .
C7A C 0.0118(4) 0.2593(5) 0.4164(2) 0.0390(14) Uani 1 1 d . . .
H7A1 H 0.0036 0.2629 0.4567 0.059 Uiso 1 1 calc R . .
H7A2 H 0.0050 0.1969 0.4145 0.059 Uiso 1 1 calc R . .
H7A3 H -0.0409 0.3154 0.3971 0.059 Uiso 1 1 calc R . .
C1B C 0.3423(3) 0.4045(3) 0.14395(18) 0.0131(8) Uani 1 1 d . . .
C2B C 0.2507(3) 0.3947(3) 0.17740(19) 0.0157(8) Uani 1 1 d . . .
H2B H 0.2471 0.3731 0.2180 0.019 Uiso 1 1 calc R . .
C3B C 0.1649(3) 0.4165(3) 0.1514(2) 0.0195(9) Uani 1 1 d . . .
H3B H 0.1038 0.4091 0.1748 0.023 Uiso 1 1 calc R . .
C4B C 0.1667(3) 0.4485(3) 0.0925(2) 0.0196(9) Uani 1 1 d . . .
C5B C 0.2569(3) 0.4622(3) 0.0595(2) 0.0211(9) Uani 1 1 d . . .
H5B H 0.2598 0.4863 0.0191 0.025 Uiso 1 1 calc R . .
C6B C 0.3426(3) 0.4407(3) 0.0855(2) 0.0193(9) Uani 1 1 d . . .
H6B H 0.4026 0.4514 0.0624 0.023 Uiso 1 1 calc R . .
C7B C 0.0781(4) 0.4643(4) 0.0629(2) 0.0290(11) Uani 1 1 d . . .
H7B1 H 0.0892 0.4046 0.0491 0.044 Uiso 1 1 calc R . .
H7B2 H 0.0728 0.5210 0.0303 0.044 Uiso 1 1 calc R . .
H7B3 H 0.0148 0.4774 0.0902 0.044 Uiso 1 1 calc R . .
C1C C 0.4951(3) 0.6317(3) 0.11568(18) 0.0129(8) Uani 1 1 d . . .
C2C C 0.4996(3) 0.6472(3) 0.0566(2) 0.0209(9) Uani 1 1 d . . .
H2C H 0.5284 0.5917 0.0389 0.025 Uiso 1 1 calc R . .
C3C C 0.4636(4) 0.7407(3) 0.0230(2) 0.0232(10) Uani 1 1 d . . .
H3C H 0.4678 0.7487 -0.0174 0.028 Uiso 1 1 calc R . .
C4C C 0.4212(3) 0.8235(3) 0.0477(2) 0.0206(9) Uani 1 1 d . . .
C5C C 0.4138(3) 0.8089(3) 0.1065(2) 0.0198(9) Uani 1 1 d . . .
H5C H 0.3840 0.8646 0.1241 0.024 Uiso 1 1 calc R . .
C6C C 0.4488(3) 0.7151(3) 0.14022(19) 0.0162(8) Uani 1 1 d . . .
H6C H 0.4413 0.7072 0.1807 0.019 Uiso 1 1 calc R . .
C7C C 0.3843(4) 0.9270(4) 0.0104(2) 0.0309(12) Uani 1 1 d . . .
H7C1 H 0.4407 0.9392 -0.0188 0.046 Uiso 1 1 calc R . .
H7C2 H 0.3601 0.9763 0.0344 0.046 Uiso 1 1 calc R . .
H7C3 H 0.3282 0.9321 -0.0086 0.046 Uiso 1 1 calc R . .
C1D C 0.5546(3) 0.6320(3) 0.28558(19) 0.0135(8) Uani 1 1 d . . .
C2D C 0.5782(3) 0.7136(3) 0.2491(2) 0.0183(9) Uani 1 1 d . . .
H2D H 0.6188 0.7071 0.2128 0.022 Uiso 1 1 calc R . .
C3D C 0.5428(3) 0.8050(3) 0.2654(2) 0.0219(10) Uani 1 1 d . . .
H3D H 0.5583 0.8602 0.2394 0.026 Uiso 1 1 calc R . .
C4D C 0.4857(4) 0.8169(3) 0.3184(2) 0.0220(10) Uani 1 1 d . . .
C5D C 0.4633(4) 0.7339(3) 0.3557(2) 0.0230(10) Uani 1 1 d . . .
H5D H 0.4245 0.7398 0.3926 0.028 Uiso 1 1 calc R . .
C6D C 0.4974(3) 0.6435(3) 0.33910(19) 0.0179(9) Uani 1 1 d . . .
H6D H 0.4814 0.5884 0.3648 0.021 Uiso 1 1 calc R . .
C7D C 0.4471(4) 0.9153(4) 0.3367(3) 0.0317(12) Uani 1 1 d . . .
H7D1 H 0.5054 0.9336 0.3391 0.048 Uiso 1 1 calc R . .
H7D2 H 0.4048 0.9095 0.3745 0.048 Uiso 1 1 calc R . .
H7D3 H 0.4062 0.9666 0.3085 0.048 Uiso 1 1 calc R . .
C1E C 0.4412(3) 0.4180(3) 0.41299(18) 0.0134(8) Uani 1 1 d . . .
C2E C 0.3443(3) 0.4862(4) 0.4059(2) 0.0248(10) Uani 1 1 d . . .
H2E H 0.3216 0.5055 0.3694 0.030 Uiso 1 1 calc R . .
C3E C 0.2808(4) 0.5260(4) 0.4511(2) 0.0303(11) Uani 1 1 d . . .
H3E H 0.2150 0.5725 0.4453 0.036 Uiso 1 1 calc R . .
C4E C 0.3109(4) 0.4996(4) 0.5052(2) 0.0246(10) Uani 1 1 d . . .
C5E C 0.4076(4) 0.4315(4) 0.5116(2) 0.0231(10) Uani 1 1 d . . .
H5E H 0.4303 0.4118 0.5481 0.028 Uiso 1 1 calc R . .
C6E C 0.4718(3) 0.3914(3) 0.4664(2) 0.0209(9) Uani 1 1 d . . .
H6E H 0.5378 0.3451 0.4722 0.025 Uiso 1 1 calc R . .
C7E C 0.2407(4) 0.5428(5) 0.5548(2) 0.0364(13) Uani 1 1 d . . .
H7E1 H 0.1759 0.5301 0.5606 0.055 Uiso 1 1 calc R . .
H7E2 H 0.2278 0.6146 0.5463 0.055 Uiso 1 1 calc R . .
H7E3 H 0.2730 0.5118 0.5898 0.055 Uiso 1 1 calc R . .

loop_
_atom_site_aniso_label
_atom_site_aniso_U_11
_atom_site_aniso_U_22
_atom_site_aniso_U_33
_atom_site_aniso_U_23
_atom_site_aniso_U_13
_atom_site_aniso_U_12
Cl1 0.0443(8) 0.0259(6) 0.0340(7) 0.0023(5) -0.0034(6) -0.0121(6)
Cl2 0.0300(6) 0.0436(8) 0.0368(8) -0.0145(6) 0.0073(6) -0.0160(6)
Cl3 0.0233(6) 0.0472(8) 0.0415(8) 0.0019(6) 0.0036(6) -0.0159(6)
Cl4 0.0426(8) 0.0300(7) 0.0537(9) -0.0156(6) -0.0079(7) -0.0159(6)
C79 0.035(3) 0.029(3) 0.030(3) -0.002(2) -0.003(2) -0.019(2)
C80 0.028(2) 0.029(3) 0.030(3) -0.001(2) -0.002(2) -0.017(2)
Cl5 0.0207(13) 0.030(2) 0.038(3) -0.016(2) -0.001(2) -0.0148(14)
Cl6 0.031(3) 0.0402(18) 0.0238(15) -0.0043(12) 0.001(2) -0.023(2)
Cl7 0.066(5) 0.038(4) 0.023(3) -0.007(2) 0.007(2) -0.034(3)
Cl8 0.018(3) 0.0339(15) 0.057(2) -0.0046(15) -0.014(2) -0.008(2)
C81 0.020(3) 0.021(4) 0.029(4) -0.010(3) -0.004(3) -0.010(3)
C82 0.027(4) 0.026(4) 0.023(4) -0.009(3) -0.005(3) -0.014(3)
Cl5A 0.016(2) 0.027(4) 0.061(7) -0.019(5) -0.003(5) -0.011(2)
Cl6A 0.022(3) 0.036(6) 0.051(7) -0.018(4) 0.005(3) -0.009(3)
Cl7A 0.047(7) 0.057(8) 0.053(7) -0.025(5) 0.022(5) -0.041(6)
Cl8A 0.011(4) 0.031(3) 0.095(9) -0.023(5) -0.015(4) -0.006(3)
C81A 0.022(7) 0.019(6) 0.034(9) -0.009(6) 0.001(7) -0.007(5)
C82A 0.013(6) 0.015(6) 0.054(11) -0.016(6) -0.001(6) -0.004(5)
Cl9 0.0576(10) 0.0532(10) 0.0588(12) -0.0031(8) -0.0150(9) -0.0124(8)
Cl10 0.0693(12) 0.0674(12) 0.127(2) 0.0460(13) -0.0441(13) -0.0537(11)
Cl11 0.0702(12) 0.0695(12) 0.0457(10) -0.0135(9) -0.0258(9) -0.0208(10)
Cl12 0.0676(12) 0.0661(12) 0.0496(11) -0.0056(9) 0.0166(9) -0.0070(10)
C83 0.060(4) 0.044(3) 0.037(3) 0.006(3) -0.016(3) -0.032(3)
C84 0.051(4) 0.055(4) 0.029(3) 0.001(3) -0.006(3) -0.031(3)
Ag1 0.01586(15) 0.01866(16) 0.02094(18) -0.00533(14) -0.00307(14) -0.00192(12)
P1 0.0127(5) 0.0155(5) 0.0210(6) -0.0044(4) -0.0006(4) -0.0056(4)
C1 0.0100(16) 0.0153(18) 0.0089(18) -0.0036(15) 0.0036(15) -0.0087(15)
C2 0.0146(17) 0.0120(17) 0.0102(19) 0.0011(14) -0.0025(15) -0.0094(15)
C3 0.0110(17) 0.0097(17) 0.0134(19) -0.0046(14) 0.0008(15) -0.0056(14)
C4 0.0109(17) 0.0155(19) 0.0117(19) -0.0023(15) 0.0010(15) -0.0068(15)
C5 0.0117(17) 0.0112(17) 0.0112(19) -0.0009(14) -0.0008(15) -0.0068(15)
C6 0.0155(18) 0.0166(19) 0.013(2) -0.0026(15) 0.0020(16) -0.0105(16)
C7 0.0142(18) 0.0181(19) 0.0116(19) -0.0008(15) 0.0014(15) -0.0112(16)
C8 0.0162(19) 0.0162(19) 0.012(2) -0.0004(15) 0.0030(16) -0.0097(16)
C9 0.0103(17) 0.0158(18) 0.0113(19) -0.0010(15) 0.0002(15) -0.0084(15)
C10 0.0145(18) 0.019(2) 0.012(2) -0.0038(16) -0.0027(15) -0.0095(16)
C11 0.0153(18) 0.0136(18) 0.013(2) -0.0038(15) -0.0014(16) -0.0089(16)
C12 0.0111(17) 0.0128(18) 0.0124(19) -0.0032(15) 0.0005(15) -0.0072(15)
C13 0.0142(18) 0.0129(18) 0.015(2) 0.0021(15) 0.0006(16) -0.0115(15)
C14 0.0133(17) 0.0098(17) 0.015(2) 0.0044(15) -0.0034(15) -0.0087(15)
C15 0.0118(17) 0.0123(18) 0.013(2) -0.0021(15) -0.0009(15) -0.0059(15)
C16 0.0135(18) 0.0168(19) 0.0082(19) -0.0024(15) 0.0034(15) -0.0088(16)
C17 0.0143(18) 0.0158(19) 0.0108(19) -0.0029(15) -0.0025(15) -0.0079(16)
C18 0.0137(18) 0.0169(19) 0.0123(19) -0.0013(15) -0.0006(15) -0.0106(16)
C19 0.0149(18) 0.0135(18) 0.016(2) -0.0025(15) -0.0032(16) -0.0113(16)
C20 0.0113(17) 0.0140(18) 0.017(2) -0.0016(15) -0.0019(16) -0.0083(15)
C21 0.0157(18) 0.0098(18) 0.020(2) -0.0005(15) -0.0038(17) -0.0075(16)
C22 0.0172(19) 0.0127(18) 0.020(2) 0.0003(16) 0.0007(17) -0.0121(16)
C23 0.020(2) 0.0132(19) 0.018(2) 0.0020(16) -0.0021(17) -0.0078(17)
C24 0.019(2) 0.0146(19) 0.018(2) 0.0049(16) -0.0044(17) -0.0092(17)
C25 0.0154(18) 0.0174(19) 0.0094(19) 0.0013(15) -0.0007(15) -0.0087(16)
C26 0.0162(19) 0.017(2) 0.014(2) -0.0013(16) -0.0041(16) -0.0082(16)
C27 0.0156(19) 0.017(2) 0.018(2) 0.0011(16) -0.0041(17) -0.0085(16)
C28 0.0119(18) 0.019(2) 0.020(2) -0.0001(17) -0.0053(16) -0.0094(16)
C29 0.0138(18) 0.0161(19) 0.017(2) -0.0022(16) -0.0028(16) -0.0104(16)
C30 0.0141(18) 0.0175(19) 0.017(2) -0.0014(16) -0.0013(16) -0.0129(16)
C31 0.0102(17) 0.022(2) 0.018(2) -0.0044(17) 0.0015(16) -0.0104(16)
C32 0.0104(17) 0.018(2) 0.016(2) -0.0020(16) 0.0032(15) -0.0095(16)
C33 0.0125(18) 0.0151(19) 0.016(2) -0.0010(16) 0.0021(16) -0.0099(16)
C34 0.0167(19) 0.0157(19) 0.013(2) -0.0011(16) 0.0021(16) -0.0083(16)
C35 0.0129(18) 0.0169(19) 0.013(2) -0.0047(16) 0.0037(16) -0.0066(16)
C36 0.019(2) 0.021(2) 0.018(2) -0.0109(17) 0.0072(17) -0.0101(18)
C37 0.0153(18) 0.0161(19) 0.012(2) -0.0049(15) 0.0001(16) -0.0078(16)
C38 0.0163(18) 0.0160(19) 0.019(2) -0.0054(16) -0.0013(17) -0.0116(16)
C39 0.0154(19) 0.0156(19) 0.023(2) -0.0108(17) 0.0000(17) -0.0081(16)
C40 0.0152(18) 0.0104(18) 0.026(2) -0.0034(16) -0.0035(17) -0.0063(16)
C41 0.021(2) 0.0094(18) 0.034(3) -0.0027(18) -0.004(2) -0.0059(17)
C42 0.018(2) 0.0098(19) 0.032(3) 0.0004(17) -0.0027(19) -0.0059(17)
C43 0.0147(19) 0.0112(19) 0.030(3) 0.0002(17) -0.0071(18) -0.0013(16)
C44 0.018(2) 0.016(2) 0.021(2) 0.0040(17) -0.0082(18) -0.0055(17)
C45 0.0142(19) 0.017(2) 0.025(2) 0.0038(17) -0.0093(18) -0.0046(17)
C46 0.0091(17) 0.016(2) 0.030(3) -0.0012(18) -0.0081(17) -0.0017(16)
C47 0.0097(17) 0.019(2) 0.024(2) -0.0022(17) -0.0054(17) -0.0053(16)
C48 0.0106(17) 0.021(2) 0.024(2) -0.0043(18) -0.0002(17) -0.0090(16)
C49 0.0062(16) 0.025(2) 0.023(2) -0.0063(18) 0.0050(16) -0.0081(16)
C50 0.0105(18) 0.022(2) 0.022(2) -0.0038(18) 0.0049(17) -0.0073(17)
C51 0.0116(18) 0.022(2) 0.020(2) -0.0093(17) 0.0074(16) -0.0095(17)
C52 0.0165(19) 0.020(2) 0.022(2) -0.0105(18) 0.0048(18) -0.0074(17)
C53 0.0149(19) 0.020(2) 0.018(2) -0.0102(17) 0.0040(16) -0.0062(17)
C54 0.019(2) 0.019(2) 0.029(3) -0.0143(19) 0.0045(19) -0.0074(18)
C55 0.0161(19) 0.0089(18) 0.029(3) -0.0073(17) -0.0022(18) 0.0005(16)
C56 0.0128(18) 0.0143(19) 0.029(3) -0.0099(18) 0.0005(17) -0.0012(16)
C57 0.0136(19) 0.014(2) 0.029(3) -0.0035(18) -0.0009(18) -0.0022(16)
C58 0.0123(18) 0.018(2) 0.032(3) -0.0035(19) -0.0053(18) -0.0047(17)
C59 0.0074(17) 0.021(2) 0.031(3) -0.0077(19) 0.0032(17) -0.0032(16)
C60 0.0121(18) 0.019(2) 0.028(3) -0.0109(18) 0.0057(18) -0.0032(17)
C61 0.0140(18) 0.022(2) 0.017(2) -0.0033(17) -0.0010(16) -0.0080(17)
C62 0.027(2) 0.027(2) 0.023(3) -0.008(2) 0.001(2) -0.012(2)
C63 0.023(2) 0.034(3) 0.026(3) -0.015(2) 0.006(2) -0.012(2)
C64 0.030(2) 0.035(3) 0.018(2) -0.001(2) 0.000(2) -0.017(2)
C65 0.029(2) 0.025(2) 0.023(3) -0.0002(19) -0.005(2) -0.012(2)
C66 0.017(2) 0.021(2) 0.023(2) -0.0055(18) -0.0024(18) -0.0057(18)
C67 0.0142(19) 0.017(2) 0.029(3) -0.0048(18) -0.0045(18) -0.0055(17)
C68 0.021(2) 0.030(2) 0.024(3) -0.009(2) -0.0019(19) -0.013(2)
C69 0.025(2) 0.034(3) 0.045(3) -0.018(2) 0.003(2) -0.019(2)
C70 0.037(3) 0.055(4) 0.039(3) -0.028(3) 0.004(3) -0.026(3)
C71 0.029(3) 0.043(3) 0.025(3) -0.015(2) 0.003(2) -0.015(2)
C72 0.026(2) 0.028(2) 0.022(2) -0.0038(19) -0.002(2) -0.013(2)
C73 0.0150(19) 0.018(2) 0.025(2) -0.0041(17) -0.0040(17) -0.0067(17)
C74 0.017(2) 0.022(2) 0.026(3) 0.0025(19) 0.0010(18) -0.0085(18)
C75 0.017(2) 0.033(3) 0.028(3) -0.002(2) -0.0037(19) -0.011(2)
C76 0.025(2) 0.034(3) 0.030(3) -0.001(2) -0.003(2) -0.020(2)
C77 0.029(2) 0.024(2) 0.035(3) -0.003(2) -0.006(2) -0.018(2)
C78 0.028(2) 0.017(2) 0.028(3) -0.0049(18) -0.002(2) -0.0125(19)
C1A 0.0142(18) 0.020(2) 0.012(2) 0.0008(15) 0.0003(15) -0.0125(16)
C2A 0.024(2) 0.026(2) 0.044(3) -0.019(2) 0.012(2) -0.017(2)
C3A 0.033(3) 0.043(3) 0.044(3) -0.019(3) 0.016(2) -0.033(3)
C4A 0.0143(19) 0.040(3) 0.018(2) 0.001(2) -0.0002(17) -0.017(2)
C5A 0.013(2) 0.035(3) 0.036(3) 0.009(2) 0.004(2) -0.006(2)
C6A 0.016(2) 0.025(2) 0.027(3) 0.0017(19) 0.0057(19) -0.0102(19)
C7A 0.016(2) 0.069(4) 0.033(3) -0.001(3) 0.006(2) -0.028(3)
C1B 0.0128(18) 0.0117(18) 0.017(2) -0.0047(15) -0.0026(16) -0.0054(15)
C2B 0.0178(19) 0.0164(19) 0.015(2) -0.0006(16) -0.0024(16) -0.0096(17)
C3B 0.0160(19) 0.021(2) 0.024(2) -0.0070(18) 0.0037(18) -0.0114(17)
C4B 0.0165(19) 0.019(2) 0.027(2) -0.0025(18) -0.0075(18) -0.0091(17)
C5B 0.020(2) 0.028(2) 0.016(2) 0.0026(18) -0.0056(18) -0.0121(19)
C6B 0.018(2) 0.028(2) 0.016(2) -0.0020(18) -0.0032(17) -0.0133(18)
C7B 0.022(2) 0.035(3) 0.034(3) -0.005(2) -0.011(2) -0.011(2)
C1C 0.0136(17) 0.0157(19) 0.012(2) 0.0001(15) 0.0007(15) -0.0120(16)
C2C 0.023(2) 0.021(2) 0.018(2) -0.0007(17) -0.0033(18) -0.0098(18)
C3C 0.028(2) 0.026(2) 0.018(2) 0.0001(18) -0.0045(19) -0.015(2)
C4C 0.017(2) 0.018(2) 0.024(2) 0.0023(18) -0.0008(18) -0.0102(17)
C5C 0.0164(19) 0.015(2) 0.026(2) -0.0025(17) 0.0010(18) -0.0073(17)
C6C 0.0141(18) 0.0164(19) 0.017(2) -0.0034(16) 0.0031(16) -0.0074(16)
C7C 0.030(3) 0.022(2) 0.030(3) 0.006(2) -0.002(2) -0.006(2)
C1D 0.0111(17) 0.0121(18) 0.019(2) -0.0033(15) -0.0045(16) -0.0045(15)
C2D 0.0179(19) 0.0140(19) 0.025(2) -0.0030(17) -0.0019(18) -0.0094(17)
C3D 0.022(2) 0.014(2) 0.033(3) -0.0043(18) -0.003(2) -0.0103(18)
C4D 0.023(2) 0.018(2) 0.031(3) -0.0089(19) -0.004(2) -0.0105(18)
C5D 0.026(2) 0.024(2) 0.021(2) -0.0057(19) -0.0044(19) -0.010(2)
C6D 0.024(2) 0.0127(19) 0.017(2) -0.0003(16) -0.0034(18) -0.0079(17)
C7D 0.038(3) 0.020(2) 0.042(3) -0.014(2) -0.002(2) -0.012(2)
C1E 0.0150(18) 0.0154(19) 0.012(2) -0.0039(15) 0.0023(15) -0.0097(16)
C2E 0.018(2) 0.037(3) 0.019(2) -0.010(2) -0.0017(19) -0.006(2)
C3E 0.019(2) 0.039(3) 0.028(3) -0.015(2) 0.000(2) 0.000(2)
C4E 0.027(2) 0.034(3) 0.019(2) -0.013(2) 0.0038(19) -0.015(2)
C5E 0.027(2) 0.032(3) 0.014(2) -0.0035(19) -0.0032(19) -0.014(2)
C6E 0.021(2) 0.023(2) 0.018(2) -0.0032(18) -0.0042(18) -0.0068(18)
C7E 0.039(3) 0.053(4) 0.022(3) -0.018(2) 0.007(2) -0.021(3)

loop_
_atom_type_symbol
_atom_type_description
_atom_type_scat_dispersion_real
_atom_type_scat_dispersion_imag
_atom_type_scat_source
C C 0.0033 0.0016 'International Tables Vol C Tables 4.2.6.8 and 6.1.1.4'
H H 0.0000 0.0000 'International Tables Vol C Tables 4.2.6.8 and 6.1.1.4'
P P 0.1023 0.0942 'International Tables Vol C Tables 4.2.6.8 and 6.1.1.4'
Ag Ag -0.8971 1.1015 'International Tables Vol C Tables 4.2.6.8 and 6.1.1.4'
Cl Cl 0.1484 0.1585 'International Tables Vol C Tables 4.2.6.8 and 6.1.1.4'

loop_
_geom_angle_atom_site_label_1
_geom_angle_atom_site_label_2
_geom_angle_atom_site_label_3
_geom_angle
_geom_angle_site_symmetry_1
_geom_angle_site_symmetry_3
C2X C1X H1X1 109.5 . .
C2X C1X H1X2 109.5 . .
H1X1 C1X H1X2 109.5 . .
C2X C1X H1X3 109.5 . .
H1X1 C1X H1X3 109.5 . .
H1X2 C1X H1X3 109.5 . .
C1X C2X C3X 131.7(10) . .
C1X C2X H2X1 104.3 . .
C3X C2X H2X1 104.3 . .
C1X C2X H2X2 104.3 . .
C3X C2X H2X2 104.3 . .
H2X1 C2X H2X2 105.6 . .
C4X C3X C2X 138.0(12) . .
C2X C3X C2X 140.7(10) . 2_576
C4X C3X H3X1 102.6 . .
C2X C3X H3X1 102.6 . .
C2X C3X H3X1 93.4 2_576 .
C4X C3X H3X2 102.6 . .
C2X C3X H3X2 102.6 . .
C2X C3X H3X2 107.6 2_576 .
H3X1 C3X H3X2 105.0 . .
C3X C4X C5X 151.4(15) . .
C3X C4X H4X1 98.8 . .
C5X C4X H4X1 98.8 . .
C3X C4X H4X2 98.7 . .
C5X C4X H4X2 98.7 . .
H4X1 C4X H4X2 103.9 . .
C4X C5X H5X1 109.5 . .
C4X C5X H5X2 109.5 . .
H5X1 C5X H5X2 109.5 . .
C4X C5X H5X3 109.5 . .
H5X1 C5X H5X3 109.5 . .
H5X2 C5X H5X3 109.5 . .
C80 C79 Cl1 111.7(4) . .
C80 C79 Cl2 108.0(3) . .
Cl1 C79 Cl2 110.9(3) . .
C80 C79 H79 108.7 . .
Cl1 C79 H79 108.7 . .
Cl2 C79 H79 108.7 . .
C79 C80 Cl4 113.8(4) . .
C79 C80 Cl3 107.3(3) . .
Cl4 C80 Cl3 112.4(3) . .
C79 C80 H80 107.7 . .
Cl4 C80 H80 107.7 . .
Cl3 C80 H80 107.7 . .
C82 C81 Cl5 112.6(6) . .
C82 C81 Cl6 108.9(6) . .
Cl5 C81 Cl6 110.4(6) . .
C82 C81 H81 108.3 . .
Cl5 C81 H81 108.3 . .
Cl6 C81 H81 108.3 . .
C81 C82 Cl8 112.3(6) . .
C81 C82 Cl7 108.3(7) . .
Cl8 C82 Cl7 111.2(6) . .
C81 C82 H82 108.3 . .
Cl8 C82 H82 108.3 . .
Cl7 C82 H82 108.3 . .
C82A C81A Cl5A 110.1(11) . .
C82A C81A Cl6A 109.3(12) . .
Cl5A C81A Cl6A 112.4(11) . .
C82A C81A H81A 108.3 . .
Cl5A C81A H81A 108.3 . .
Cl6A C81A H81A 108.3 . .
C81A C82A Cl7A 111.5(12) . .
C81A C82A Cl8A 112.3(11) . .
Cl7A C82A Cl8A 113.1(11) . .
C81A C82A H82A 106.5 . .
Cl7A C82A H82A 106.5 . .
Cl8A C82A H82A 106.5 . .
C84 C83 Cl10 113.1(4) . .
C84 C83 Cl9 110.4(4) . .
Cl10 C83 Cl9 111.2(4) . .
C84 C83 H83 107.3 . .
Cl10 C83 H83 107.3 . .
Cl9 C83 H83 107.3 . .
C83 C84 Cl11 112.4(5) . .
C83 C84 Cl12 109.6(5) . .
Cl11 C84 Cl12 110.0(4) . .
C83 C84 H84 108.2 . .
Cl11 C84 H84 108.2 . .
Cl12 C84 H84 108.2 . .
C1 Ag1 P1 174.46(10) . .
P1 Ag1 C2 148.43(9) . .
C67 P1 C73 107.9(2) . .
C67 P1 C61 105.7(2) . .
C73 P1 C61 106.4(2) . .
C67 P1 Ag1 114.32(15) . .
C73 P1 Ag1 116.36(14) . .
C61 P1 Ag1 105.32(14) . .
C5 C1 C2 106.7(3) . .
C5 C1 C18 122.0(3) . .
C2 C1 C18 122.0(3) . .
C5 C1 Ag1 100.8(2) . .
C2 C1 Ag1 82.7(2) . .
C18 C1 Ag1 113.8(3) . .
C3 C2 C1 107.8(3) . .
C3 C2 C15 122.9(3) . .
C1 C2 C15 123.6(3) . .
C3 C2 Ag1 104.3(3) . .
C1 C2 Ag1 62.5(2) . .
C15 C2 Ag1 119.6(3) . .
C2 C3 C4 108.2(3) . .
C2 C3 C12 124.8(3) . .
C4 C3 C12 124.0(4) . .
C5 C4 C3 109.2(4) . .
C5 C4 C9 124.4(3) . .
C3 C4 C9 124.3(3) . .
C4 C5 C1 108.1(3) . .
C4 C5 C6 123.4(4) . .
C1 C5 C6 124.8(3) . .
C5 C6 C7 107.2(3) . .
C5 C6 C20 107.1(3) . .
C7 C6 C20 100.3(3) . .
C5 C6 C1A 117.2(3) . .
C7 C6 C1A 111.3(3) . .
C20 C6 C1A 112.3(3) . .
C8 C7 C22 119.8(4) . .
C8 C7 C6 124.5(4) . .
C22 C7 C6 109.5(4) . .
C7 C8 C25 118.9(4) . .
C7 C8 C9 122.9(4) . .
C25 C8 C9 111.1(3) . .
C4 C9 C8 107.2(3) . .
C4 C9 C1E 116.7(3) . .
C8 C9 C1E 112.7(3) . .
C4 C9 C10 106.8(3) . .
C8 C9 C10 99.8(3) . .
C1E C9 C10 112.1(3) . .
C11 C10 C26 119.5(4) . .
C11 C10 C9 123.2(4) . .
C26 C10 C9 110.0(3) . .
C10 C11 C29 119.6(4) . .
C10 C11 C12 124.9(3) . .
C29 C11 C12 109.7(3) . .
C3 C12 C13 106.8(3) . .
C3 C12 C1D 116.5(3) . .
C13 C12 C1D 114.4(3) . .
C3 C12 C11 106.3(3) . .
C13 C12 C11 100.4(3) . .
C1D C12 C11 110.8(3) . .
C14 C13 C30 119.6(4) . .
C14 C13 C12 124.1(3) . .
C30 C13 C12 109.8(4) . .
C13 C14 C33 119.7(4) . .
C13 C14 C15 124.3(4) . .
C33 C14 C15 109.6(3) . .
C2 C15 C1C 117.2(3) . .
C2 C15 C16 107.8(3) . .
C1C C15 C16 112.8(3) . .
C2 C15 C14 107.7(3) . .
C1C C15 C14 110.4(3) . .
C16 C15 C14 99.4(3) . .
C17 C16 C34 119.6(4) . .
C17 C16 C15 124.6(4) . .
C34 C16 C15 110.2(3) . .
C16 C17 C37 119.5(4) . .
C16 C17 C18 124.1(4) . .
C37 C17 C18 110.9(3) . .
C1 C18 C1B 117.3(3) . .
C1 C18 C17 109.0(3) . .
C1B C18 C17 111.3(3) . .
C1 C18 C19 108.4(3) . .
C1B C18 C19 110.2(3) . .
C17 C18 C19 99.0(3) . .
C20 C19 C38 119.6(4) . .
C20 C19 C18 124.6(4) . .
C38 C19 C18 109.9(3) . .
C19 C20 C21 119.4(4) . .
C19 C20 C6 124.3(4) . .
C21 C20 C6 109.7(4) . .
C40 C21 C22 120.2(4) . .
C40 C21 C20 121.4(4) . .
C22 C21 C20 108.8(4) . .
C23 C22 C21 120.3(4) . .
C23 C22 C7 121.0(4) . .
C21 C22 C7 108.7(4) . .
C22 C23 C24 118.7(4) . .
C22 C23 C42 119.2(4) . .
C24 C23 C42 109.1(4) . .
C25 C24 C23 119.4(4) . .
C25 C24 C44 120.3(4) . .
C23 C24 C44 107.6(4) . .
C24 C25 C8 122.1(4) . .
C24 C25 C26 119.6(4) . .
C8 C25 C26 107.8(3) . .
C27 C26 C10 121.5(4) . .
C27 C26 C25 120.3(4) . .
C10 C26 C25 109.0(3) . .
C26 C27 C28 119.1(4) . .
C26 C27 C45 119.7(4) . .
C28 C27 C45 107.9(4) . .
C29 C28 C27 118.9(4) . .
C29 C28 C47 120.0(4) . .
C27 C28 C47 108.7(4) . .
C28 C29 C11 121.3(4) . .
C28 C29 C30 119.8(4) . .
C11 C29 C30 108.6(4) . .
C31 C30 C13 121.8(4) . .
C31 C30 C29 119.9(4) . .
C13 C30 C29 108.5(3) . .
C30 C31 C32 118.6(4) . .
C30 C31 C48 120.4(4) . .
C32 C31 C48 108.3(4) . .
C33 C32 C31 118.3(4) . .
C33 C32 C50 120.2(4) . .
C31 C32 C50 108.1(4) . .
C32 C33 C14 121.9(4) . .
C32 C33 C34 119.0(4) . .
C14 C33 C34 109.1(3) . .
C35 C34 C16 121.3(4) . .
C35 C34 C33 120.6(4) . .
C16 C34 C33 108.3(4) . .
C34 C35 C36 119.8(4) . .
C34 C35 C51 120.6(4) . .
C36 C35 C51 107.2(4) . .
C37 C36 C53 120.4(4) . .
C37 C36 C35 117.6(4) . .
C53 C36 C35 109.0(4) . .
C36 C37 C17 122.1(4) . .
C36 C37 C38 119.5(4) . .
C17 C37 C38 107.9(3) . .
C39 C38 C19 121.8(4) . .
C39 C38 C37 119.6(4) . .
C19 C38 C37 108.7(3) . .
C38 C39 C40 118.8(4) . .
C38 C39 C54 120.7(4) . .
C40 C39 C54 107.4(4) . .
C21 C40 C39 118.9(4) . .
C21 C40 C41 119.6(4) . .
C39 C40 C41 108.6(4) . .
C42 C41 C55 121.1(4) . .
C42 C41 C40 119.7(4) . .
C55 C41 C40 107.1(4) . .
C41 C42 C23 121.0(4) . .
C41 C42 C43 119.7(4) . .
C23 C42 C43 107.2(4) . .
C57 C43 C44 120.5(4) . .
C57 C43 C42 119.4(4) . .
C44 C43 C42 108.0(4) . .
C45 C44 C43 119.9(4) . .
C45 C44 C24 119.7(4) . .
C43 C44 C24 108.1(4) . .
C44 C45 C27 120.3(4) . .
C44 C45 C46 119.9(4) . .
C27 C45 C46 108.4(4) . .
C58 C46 C45 120.1(4) . .
C58 C46 C47 120.8(4) . .
C45 C46 C47 106.8(4) . .
C48 C47 C28 120.2(4) . .
C48 C47 C46 119.5(4) . .
C28 C47 C46 108.2(4) . .
C47 C48 C31 119.9(4) . .
C47 C48 C49 119.9(4) . .
C31 C48 C49 108.0(4) . .
C59 C49 C50 119.9(4) . .
C59 C49 C48 119.9(4) . .
C50 C49 C48 107.8(4) . .
C51 C50 C49 120.3(4) . .
C51 C50 C32 120.4(4) . .
C49 C50 C32 107.8(4) . .
C50 C51 C35 119.1(4) . .
C50 C51 C52 119.5(4) . .
C35 C51 C52 108.5(3) . .
C60 C52 C53 120.8(4) . .
C60 C52 C51 120.1(4) . .
C53 C52 C51 106.9(4) . .
C54 C53 C36 120.4(4) . .
C54 C53 C52 119.2(4) . .
C36 C53 C52 108.5(4) . .
C53 C54 C55 120.8(4) . .
C53 C54 C39 119.3(4) . .
C55 C54 C39 108.5(4) . .
C56 C55 C54 119.6(4) . .
C56 C55 C41 119.3(4) . .
C54 C55 C41 108.3(4) . .
C55 C56 C57 120.0(4) . .
C55 C56 C60 119.5(4) . .
C57 C56 C60 108.9(4) . .
C43 C57 C56 120.6(4) . .
C43 C57 C58 119.4(4) . .
C56 C57 C58 108.3(4) . .
C46 C58 C59 119.4(4) . .
C46 C58 C57 120.1(4) . .
C59 C58 C57 107.7(4) . .
C49 C59 C58 120.5(4) . .
C49 C59 C60 119.2(4) . .
C58 C59 C60 108.4(4) . .
C52 C60 C56 120.2(4) . .
C52 C60 C59 120.9(4) . .
C56 C60 C59 106.7(4) . .
C66 C61 C62 111.1(4) . .
C66 C61 P1 117.0(3) . .
C62 C61 P1 110.3(3) . .
C66 C61 H61 105.8 . .
C62 C61 H61 105.8 . .
P1 C61 H61 105.8 . .
C61 C62 C63 110.2(4) . .
C61 C62 H62A 109.6 . .
C63 C62 H62A 109.6 . .
C61 C62 H62B 109.6 . .
C63 C62 H62B 109.6 . .
H62A C62 H62B 108.1 . .
C64 C63 C62 111.7(4) . .
C64 C63 H63A 109.3 . .
C62 C63 H63A 109.3 . .
C64 C63 H63B 109.3 . .
C62 C63 H63B 109.3 . .
H63A C63 H63B 107.9 . .
C63 C64 C65 111.7(4) . .
C63 C64 H64A 109.3 . .
C65 C64 H64A 109.3 . .
C63 C64 H64B 109.3 . .
C65 C64 H64B 109.3 . .
H64A C64 H64B 107.9 . .
C64 C65 C66 110.4(4) . .
C64 C65 H65A 109.6 . .
C66 C65 H65A 109.6 . .
C64 C65 H65B 109.6 . .
C66 C65 H65B 109.6 . .
H65A C65 H65B 108.1 . .
C61 C66 C65 110.2(4) . .
C61 C66 H66A 109.6 . .
C65 C66 H66A 109.6 . .
C61 C66 H66B 109.6 . .
C65 C66 H66B 109.6 . .
H66A C66 H66B 108.1 . .
C68 C67 C72 109.9(4) . .
C68 C67 P1 111.2(3) . .
C72 C67 P1 111.8(3) . .
C68 C67 H67 107.9 . .
C72 C67 H67 107.9 . .
P1 C67 H67 107.9 . .
C67 C68 C69 110.6(4) . .
C67 C68 H68A 109.5 . .
C69 C68 H68A 109.5 . .
C67 C68 H68B 109.5 . .
C69 C68 H68B 109.5 . .
H68A C68 H68B 108.1 . .
C70 C69 C68 111.2(4) . .
C70 C69 H69A 109.4 . .
C68 C69 H69A 109.4 . .
C70 C69 H69B 109.4 . .
C68 C69 H69B 109.4 . .
H69A C69 H69B 108.0 . .
C69 C70 C71 111.9(4) . .
C69 C70 H70A 109.2 . .
C71 C70 H70A 109.2 . .
C69 C70 H70B 109.2 . .
C71 C70 H70B 109.2 . .
H70A C70 H70B 107.9 . .
C70 C71 C72 109.5(4) . .
C70 C71 H71A 109.8 . .
C72 C71 H71A 109.8 . .
C70 C71 H71B 109.8 . .
C72 C71 H71B 109.8 . .
H71A C71 H71B 108.2 . .
C67 C72 C71 109.2(4) . .
C67 C72 H72A 109.8 . .
C71 C72 H72A 109.8 . .
C67 C72 H72B 109.8 . .
C71 C72 H72B 109.8 . .
H72A C72 H72B 108.3 . .
C78 C73 C74 110.3(4) . .
C78 C73 P1 111.3(3) . .
C74 C73 P1 115.2(3) . .
C78 C73 H73 106.5 . .
C74 C73 H73 106.5 . .
P1 C73 H73 106.5 . .
C75 C74 C73 111.5(4) . .
C75 C74 H74A 109.3 . .
C73 C74 H74A 109.3 . .
C75 C74 H74B 109.3 . .
C73 C74 H74B 109.3 . .
H74A C74 H74B 108.0 . .
C76 C75 C74 110.6(4) . .
C76 C75 H75A 109.5 . .
C74 C75 H75A 109.5 . .
C76 C75 H75B 109.5 . .
C74 C75 H75B 109.5 . .
H75A C75 H75B 108.1 . .
C77 C76 C75 111.5(4) . .
C77 C76 H76A 109.3 . .
C75 C76 H76A 109.3 . .
C77 C76 H76B 109.3 . .
C75 C76 H76B 109.3 . .
H76A C76 H76B 108.0 . .
C76 C77 C78 112.0(4) . .
C76 C77 H77A 109.2 . .
C78 C77 H77A 109.2 . .
C76 C77 H77B 109.2 . .
C78 C77 H77B 109.2 . .
H77A C77 H77B 107.9 . .
C77 C78 C73 110.1(4) . .
C77 C78 H78A 109.6 . .
C73 C78 H78A 109.6 . .
C77 C78 H78B 109.6 . .
C73 C78 H78B 109.6 . .
H78A C78 H78B 108.2 . .
C2A C1A C6A 118.1(4) . .
C2A C1A C6 119.8(4) . .
C6A C1A C6 122.0(3) . .
C1A C2A C3A 121.3(5) . .
C1A C2A H2A 119.4 . .
C3A C2A H2A 119.4 . .
C4A C3A C2A 121.2(4) . .
C4A C3A H3A 119.4 . .
C2A C3A H3A 119.4 . .
C3A C4A C5A 117.3(4) . .
C3A C4A C7A 122.1(5) . .
C5A C4A C7A 120.6(5) . .
C4A C5A C6A 121.7(5) . .
C4A C5A H5A 119.2 . .
C6A C5A H5A 119.2 . .
C1A C6A C5A 120.4(4) . .
C1A C6A H6A 119.8 . .
C5A C6A H6A 119.8 . .
C4A C7A H7A1 109.5 . .
C4A C7A H7A2 109.5 . .
H7A1 C7A H7A2 109.5 . .
C4A C7A H7A3 109.5 . .
H7A1 C7A H7A3 109.5 . .
H7A2 C7A H7A3 109.5 . .
C6B C1B C2B 117.8(4) . .
C6B C1B C18 122.4(4) . .
C2B C1B C18 119.8(4) . .
C3B C2B C1B 120.5(4) . .
C3B C2B H2B 119.8 . .
C1B C2B H2B 119.8 . .
C4B C3B C2B 121.7(4) . .
C4B C3B H3B 119.2 . .
C2B C3B H3B 119.2 . .
C3B C4B C5B 117.7(4) . .
C3B C4B C7B 122.6(4) . .
C5B C4B C7B 119.7(4) . .
C6B C5B C4B 120.6(4) . .
C6B C5B H5B 119.7 . .
C4B C5B H5B 119.7 . .
C1B C6B C5B 121.7(4) . .
C1B C6B H6B 119.2 . .
C5B C6B H6B 119.2 . .
C4B C7B H7B1 109.5 . .
C4B C7B H7B2 109.5 . .
H7B1 C7B H7B2 109.5 . .
C4B C7B H7B3 109.5 . .
H7B1 C7B H7B3 109.5 . .
H7B2 C7B H7B3 109.5 . .
C2C C1C C6C 117.0(4) . .
C2C C1C C15 121.6(4) . .
C6C C1C C15 121.3(4) . .
C3C C2C C1C 122.0(4) . .
C3C C2C H2C 119.0 . .
C1C C2C H2C 119.0 . .
C2C C3C C4C 120.3(5) . .
C2C C3C H3C 119.9 . .
C4C C3C H3C 119.9 . .
C5C C4C C3C 118.3(4) . .
C5C C4C C7C 121.3(4) . .
C3C C4C C7C 120.4(4) . .
C4C C5C C6C 121.3(4) . .
C4C C5C H5C 119.3 . .
C6C C5C H5C 119.3 . .
C5C C6C C1C 121.0(4) . .
C5C C6C H6C 119.5 . .
C1C C6C H6C 119.5 . .
C4C C7C H7C1 109.5 . .
C4C C7C H7C2 109.5 . .
H7C1 C7C H7C2 109.5 . .
C4C C7C H7C3 109.5 . .
H7C1 C7C H7C3 109.5 . .
H7C2 C7C H7C3 109.5 . .
C6D C1D C2D 118.0(4) . .
C6D C1D C12 120.0(3) . .
C2D C1D C12 121.9(4) . .
C1D C2D C3D 120.8(4) . .
C1D C2D H2D 119.6 . .
C3D C2D H2D 119.6 . .
C4D C3D C2D 121.4(4) . .
C4D C3D H3D 119.3 . .
C2D C3D H3D 119.3 . .
C3D C4D C5D 117.9(4) . .
C3D C4D C7D 122.0(4) . .
C5D C4D C7D 120.1(5) . .
C6D C5D C4D 120.5(4) . .
C6D C5D H5D 119.7 . .
C4D C5D H5D 119.7 . .
C5D C6D C1D 121.4(4) . .
C5D C6D H6D 119.3 . .
C1D C6D H6D 119.3 . .
C4D C7D H7D1 109.5 . .
C4D C7D H7D2 109.5 . .
H7D1 C7D H7D2 109.5 . .
C4D C7D H7D3 109.5 . .
H7D1 C7D H7D3 109.5 . .
H7D2 C7D H7D3 109.5 . .
C6E C1E C2E 118.3(4) . .
C6E C1E C9 121.1(4) . .
C2E C1E C9 120.6(4) . .
C3E C2E C1E 120.7(5) . .
C3E C2E H2E 119.7 . .
C1E C2E H2E 119.7 . .
C2E C3E C4E 121.5(5) . .
C2E C3E H3E 119.2 . .
C4E C3E H3E 119.2 . .
C5E C4E C3E 117.2(4) . .
C5E C4E C7E 121.5(5) . .
C3E C4E C7E 121.3(5) . .
C6E C5E C4E 121.7(4) . .
C6E C5E H5E 119.1 . .
C4E C5E H5E 119.1 . .
C1E C6E C5E 120.7(4) . .
C1E C6E H6E 119.7 . .
C5E C6E H6E 119.7 . .
C4E C7E H7E1 109.5 . .
C4E C7E H7E2 109.5 . .
H7E1 C7E H7E2 109.5 . .
C4E C7E H7E3 109.5 . .
H7E1 C7E H7E3 109.5 . .
H7E2 C7E H7E3 109.5 . .

loop_
_geom_bond_atom_site_label_1
_geom_bond_atom_site_label_2
_geom_bond_distance
C1X C2X 1.539(9)
C1X H1X1 0.9800
C1X H1X2 0.9800
C1X H1X3 0.9800
C2X C3X 1.585(9)
C2X H2X1 0.9900
C2X H2X2 0.9900
C3X C4X 1.468(8)
C3X H3X1 0.9900
C3X H3X2 0.9900
C4X C5X 1.475(8)
C4X H4X1 0.9900
C4X H4X2 0.9900
C5X H5X1 0.9800
C5X H5X2 0.9800
C5X H5X3 0.9800
Cl1 C79 1.766(6)
Cl2 C79 1.801(5)
Cl3 C80 1.767(5)
Cl4 C80 1.746(5)
C79 C80 1.518(7)
C79 H79 1.0000
C80 H80 1.0000
Cl5 C81 1.761(11)
Cl6 C81 1.762(12)
Cl7 C82 1.758(12)
Cl8 C82 1.756(11)
C81 C82 1.518(11)
C81 H81 1.0000
C82 H82 1.0000
Cl5A C81A 1.78(2)
Cl6A C81A 1.83(2)
Cl7A C82A 1.72(3)
Cl8A C82A 1.79(2)
C81A C82A 1.516(19)
C81A H81A 1.0000
C82A H82A 1.0000
Cl9 C83 1.758(7)
Cl10 C83 1.756(6)
Cl11 C84 1.760(6)
Cl12 C84 1.774(7)
C83 C84 1.479(8)
C83 H83 1.0000
C84 H84 1.0000
Ag1 C1 2.259(4)
Ag1 P1 2.3669(12)
Ag1 C2 2.525(4)
P1 C67 1.843(5)
P1 C73 1.848(4)
P1 C61 1.849(5)
C1 C5 1.434(5)
C1 C2 1.451(5)
C1 C18 1.529(6)
C2 C3 1.407(6)
C2 C15 1.520(5)
C3 C4 1.416(5)
C3 C12 1.513(5)
C4 C5 1.399(5)
C4 C9 1.494(6)
C5 C6 1.514(5)
C6 C7 1.537(6)
C6 C20 1.538(6)
C6 C1A 1.547(5)
C7 C8 1.375(6)
C7 C22 1.441(6)
C8 C25 1.430(6)
C8 C9 1.535(5)
C9 C1E 1.537(6)
C9 C10 1.549(5)
C10 C11 1.377(5)
C10 C26 1.432(6)
C11 C29 1.428(5)
C11 C12 1.537(6)
C12 C13 1.532(6)
C12 C1D 1.533(5)
C13 C14 1.361(6)
C13 C30 1.432(6)
C14 C33 1.425(6)
C14 C15 1.561(5)
C15 C1C 1.531(6)
C15 C16 1.534(6)
C16 C17 1.372(5)
C16 C34 1.439(5)
C17 C37 1.429(6)
C17 C18 1.538(5)
C18 C1B 1.529(5)
C18 C19 1.555(5)
C19 C20 1.365(6)
C19 C38 1.433(6)
C20 C21 1.437(6)
C21 C40 1.403(6)
C21 C22 1.435(6)
C22 C23 1.405(6)
C23 C24 1.427(6)
C23 C42 1.447(6)
C24 C25 1.388(6)
C24 C44 1.458(6)
C25 C26 1.456(5)
C26 C27 1.397(6)
C27 C28 1.428(6)
C27 C45 1.448(6)
C28 C29 1.409(6)
C28 C47 1.439(6)
C29 C30 1.447(6)
C30 C31 1.396(6)
C31 C32 1.441(6)
C31 C48 1.442(6)
C32 C33 1.400(6)
C32 C50 1.450(6)
C33 C34 1.445(6)
C34 C35 1.385(6)
C35 C36 1.445(5)
C35 C51 1.449(6)
C36 C37 1.408(6)
C36 C53 1.435(6)
C37 C38 1.454(5)
C38 C39 1.393(6)
C39 C40 1.429(6)
C39 C54 1.454(6)
C40 C41 1.457(6)
C41 C42 1.381(7)
C41 C55 1.444(7)
C42 C43 1.456(6)
C43 C57 1.402(6)
C43 C44 1.439(7)
C44 C45 1.393(6)
C45 C46 1.450(6)
C46 C58 1.393(7)
C46 C47 1.456(6)
C47 C48 1.400(6)
C48 C49 1.452(6)
C49 C59 1.400(6)
C49 C50 1.449(6)
C50 C51 1.390(6)
C51 C52 1.463(6)
C52 C60 1.365(7)
C52 C53 1.450(6)
C53 C54 1.397(6)
C54 C55 1.429(7)
C55 C56 1.408(6)
C56 C57 1.429(7)
C56 C60 1.453(6)
C57 C58 1.449(6)
C58 C59 1.446(7)
C59 C60 1.458(6)
C61 C66 1.515(6)
C61 C62 1.530(6)
C61 H61 1.0000
C62 C63 1.536(7)
C62 H62A 0.9900
C62 H62B 0.9900
C63 C64 1.522(7)
C63 H63A 0.9900
C63 H63B 0.9900
C64 C65 1.529(7)
C64 H64A 0.9900
C64 H64B 0.9900
C65 C66 1.541(6)
C65 H65A 0.9900
C65 H65B 0.9900
C66 H66A 0.9900
C66 H66B 0.9900
C67 C68 1.526(6)
C67 C72 1.531(7)
C67 H67 1.0000
C68 C69 1.526(7)
C68 H68A 0.9900
C68 H68B 0.9900
C69 C70 1.514(8)
C69 H69A 0.9900
C69 H69B 0.9900
C70 C71 1.538(7)
C70 H70A 0.9900
C70 H70B 0.9900
C71 C72 1.559(7)
C71 H71A 0.9900
C71 H71B 0.9900
C72 H72A 0.9900
C72 H72B 0.9900
C73 C78 1.538(6)
C73 C74 1.548(6)
C73 H73 1.0000
C74 C75 1.536(6)
C74 H74A 0.9900
C74 H74B 0.9900
C75 C76 1.531(7)
C75 H75A 0.9900
C75 H75B 0.9900
C76 C77 1.523(7)
C76 H76A 0.9900
C76 H76B 0.9900
C77 C78 1.527(6)
C77 H77A 0.9900
C77 H77B 0.9900
C78 H78A 0.9900
C78 H78B 0.9900
C1A C2A 1.377(6)
C1A C6A 1.382(6)
C2A C3A 1.393(6)
C2A H2A 0.9500
C3A C4A 1.378(7)
C3A H3A 0.9500
C4A C5A 1.387(7)
C4A C7A 1.507(6)
C5A C6A 1.396(6)
C5A H5A 0.9500
C6A H6A 0.9500
C7A H7A1 0.9800
C7A H7A2 0.9800
C7A H7A3 0.9800
C1B C6B 1.379(6)
C1B C2B 1.405(5)
C2B C3B 1.396(6)
C2B H2B 0.9500
C3B C4B 1.384(7)
C3B H3B 0.9500
C4B C5B 1.402(6)
C4B C7B 1.507(6)
C5B C6B 1.396(6)
C5B H5B 0.9500
C6B H6B 0.9500
C7B H7B1 0.9800
C7B H7B2 0.9800
C7B H7B3 0.9800
C1C C2C 1.388(6)
C1C C6C 1.398(6)
C2C C3C 1.377(6)
C2C H2C 0.9500
C3C C4C 1.391(7)
C3C H3C 0.9500
C4C C5C 1.377(7)
C4C C7C 1.521(6)
C5C C6C 1.380(6)
C5C H5C 0.9500
C6C H6C 0.9500
C7C H7C1 0.9800
C7C H7C2 0.9800
C7C H7C3 0.9800
C1D C6D 1.391(6)
C1D C2D 1.392(6)
C2D C3D 1.397(6)
C2D H2D 0.9500
C3D C4D 1.382(7)
C3D H3D 0.9500
C4D C5D 1.408(6)
C4D C7D 1.513(6)
C5D C6D 1.389(6)
C5D H5D 0.9500
C6D H6D 0.9500
C7D H7D1 0.9800
C7D H7D2 0.9800
C7D H7D3 0.9800
C1E C6E 1.378(6)
C1E C2E 1.391(6)
C2E C3E 1.378(7)
C2E H2E 0.9500
C3E C4E 1.389(7)
C3E H3E 0.9500
C4E C5E 1.385(7)
C4E C7E 1.511(7)
C5E C6E 1.382(7)
C5E H5E 0.9500
C6E H6E 0.9500
C7E H7E1 0.9800
C7E H7E2 0.9800
C7E H7E3 0.9800

loop_
_geom_torsion_atom_site_label_1
_geom_torsion_atom_site_label_2
_geom_torsion_atom_site_label_3
_geom_torsion_atom_site_label_4
_geom_torsion
Cl1 C79 C80 Cl4 -54.6(4)
Cl2 C79 C80 Cl4 67.6(4)
Cl1 C79 C80 Cl3 70.3(4)
Cl2 C79 C80 Cl3 -167.4(3)
Cl5 C81 C82 Cl8 54.4(8)
Cl6 C81 C82 Cl8 -68.3(7)
Cl5 C81 C82 Cl7 -68.7(8)
Cl6 C81 C82 Cl7 168.6(7)
Cl5A C81A C82A Cl7A 67.1(15)
Cl6A C81A C82A Cl7A -169.0(12)
Cl5A C81A C82A Cl8A -61.0(16)
Cl6A C81A C82A Cl8A 62.9(14)
Cl10 C83 C84 Cl11 58.8(6)
Cl9 C83 C84 Cl11 -66.6(5)
Cl10 C83 C84 Cl12 -63.9(6)
Cl9 C83 C84 Cl12 170.7(3)
C2 Ag1 P1 C67 -56.7(3)
C2 Ag1 P1 C73 176.4(2)
C2 Ag1 P1 C61 58.9(2)
C2 Ag1 C1 C5 105.7(3)
C2 Ag1 C1 C18 -121.9(4)
C5 C1 C2 C3 -2.0(4)
C18 C1 C2 C3 -149.2(4)
Ag1 C1 C2 C3 97.2(3)
C5 C1 C2 C15 152.0(4)
C18 C1 C2 C15 4.8(6)
Ag1 C1 C2 C15 -108.9(4)
C5 C1 C2 Ag1 -99.2(3)
C18 C1 C2 Ag1 113.6(4)
C1 Ag1 C2 C3 -102.9(3)
P1 Ag1 C2 C3 85.4(3)
P1 Ag1 C2 C1 -171.71(19)
C1 Ag1 C2 C15 114.9(4)
P1 Ag1 C2 C15 -56.8(4)
C1 C2 C3 C4 1.2(4)
C15 C2 C3 C4 -152.9(4)
Ag1 C2 C3 C4 66.5(3)
C1 C2 C3 C12 161.9(4)
C15 C2 C3 C12 7.8(6)
Ag1 C2 C3 C12 -132.8(3)
C2 C3 C4 C5 0.0(5)
C12 C3 C4 C5 -160.9(4)
C2 C3 C4 C9 164.3(4)
C12 C3 C4 C9 3.4(6)
C3 C4 C5 C1 -1.3(5)
C9 C4 C5 C1 -165.5(4)
C3 C4 C5 C6 157.7(4)
C9 C4 C5 C6 -6.5(6)
C2 C1 C5 C4 2.0(4)
C18 C1 C5 C4 149.2(4)
Ag1 C1 C5 C4 -83.6(3)
C2 C1 C5 C6 -156.6(4)
C18 C1 C5 C6 -9.4(6)
Ag1 C1 C5 C6 117.8(4)
C4 C5 C6 C7 -20.2(5)
C1 C5 C6 C7 135.3(4)
C4 C5 C6 C20 -127.1(4)
C1 C5 C6 C20 28.4(5)
C4 C5 C6 C1A 105.7(5)
C1 C5 C6 C1A -98.8(5)
C5 C6 C7 C8 24.1(5)
C20 C6 C7 C8 135.7(4)
C1A C6 C7 C8 -105.3(4)
C5 C6 C7 C22 -128.0(3)
C20 C6 C7 C22 -16.4(4)
C1A C6 C7 C22 102.6(4)
C22 C7 C8 C25 0.0(6)
C6 C7 C8 C25 -149.5(4)
C22 C7 C8 C9 148.0(4)
C6 C7 C8 C9 -1.4(6)
C5 C4 C9 C8 28.8(5)
C3 C4 C9 C8 -133.1(4)
C5 C4 C9 C1E -98.7(5)
C3 C4 C9 C1E 99.4(4)
C5 C4 C9 C10 135.1(4)
C3 C4 C9 C10 -26.8(5)
C7 C8 C9 C4 -24.7(5)
C25 C8 C9 C4 125.6(4)
C7 C8 C9 C1E 105.1(4)
C25 C8 C9 C1E -104.7(4)
C7 C8 C9 C10 -135.9(4)
C25 C8 C9 C10 14.4(4)
C4 C9 C10 C11 24.3(5)
C8 C9 C10 C11 135.8(4)
C1E C9 C10 C11 -104.7(5)
C4 C9 C10 C26 -125.4(4)
C8 C9 C10 C26 -13.9(4)
C1E C9 C10 C26 105.7(4)
C26 C10 C11 C29 -1.8(6)
C9 C10 C11 C29 -148.7(4)
C26 C10 C11 C12 148.7(4)
C9 C10 C11 C12 1.7(6)
C2 C3 C12 C13 -28.5(5)
C4 C3 C12 C13 129.2(4)
C2 C3 C12 C1D 100.8(5)
C4 C3 C12 C1D -101.4(5)
C2 C3 C12 C11 -135.1(4)
C4 C3 C12 C11 22.7(5)
C10 C11 C12 C3 -25.1(5)
C29 C11 C12 C3 127.8(3)
C10 C11 C12 C13 -136.3(4)
C29 C11 C12 C13 16.7(4)
C10 C11 C12 C1D 102.4(4)
C29 C11 C12 C1D -104.6(4)
C3 C12 C13 C14 24.3(5)
C1D C12 C13 C14 -106.2(4)
C11 C12 C13 C14 135.1(4)
C3 C12 C13 C30 -127.0(3)
C1D C12 C13 C30 102.4(4)
C11 C12 C13 C30 -16.3(4)
C30 C13 C14 C33 0.2(5)
C12 C13 C14 C33 -148.6(4)
C30 C13 C14 C15 149.0(4)
C12 C13 C14 C15 0.2(6)
C3 C2 C15 C1C -107.2(4)
C1 C2 C15 C1C 102.7(4)
Ag1 C2 C15 C1C 27.8(4)
C3 C2 C15 C16 124.3(4)
C1 C2 C15 C16 -25.8(5)
Ag1 C2 C15 C16 -100.8(3)
C3 C2 C15 C14 17.9(5)
C1 C2 C15 C14 -132.3(4)
Ag1 C2 C15 C14 152.8(2)
C13 C14 C15 C2 -22.0(5)
C33 C14 C15 C2 129.5(3)
C13 C14 C15 C1C 107.0(4)
C33 C14 C15 C1C -101.5(4)
C13 C14 C15 C16 -134.2(4)
C33 C14 C15 C16 17.3(4)
C2 C15 C16 C17 23.7(5)
C1C C15 C16 C17 -107.2(4)
C14 C15 C16 C17 135.9(4)
C2 C15 C16 C34 -129.5(4)
C1C C15 C16 C34 99.6(4)
C14 C15 C16 C34 -17.4(4)
C34 C16 C17 C37 -0.5(6)
C15 C16 C17 C37 -151.4(4)
C34 C16 C17 C18 151.1(4)
C15 C16 C17 C18 0.2(6)
C5 C1 C18 C1B 109.7(4)
C2 C1 C18 C1B -108.1(4)
Ag1 C1 C18 C1B -11.6(4)
C5 C1 C18 C17 -122.7(4)
C2 C1 C18 C17 19.5(5)
Ag1 C1 C18 C17 116.0(3)
C5 C1 C18 C19 -15.9(5)
C2 C1 C18 C19 126.4(4)
Ag1 C1 C18 C19 -137.2(3)
C16 C17 C18 C1 -22.3(5)
C37 C17 C18 C1 131.3(4)
C16 C17 C18 C1B 108.6(4)
C37 C17 C18 C1B -97.8(4)
C16 C17 C18 C19 -135.5(4)
C37 C17 C18 C19 18.2(4)
C1 C18 C19 C20 21.3(5)
C1B C18 C19 C20 -108.3(4)
C17 C18 C19 C20 134.9(4)
C1 C18 C19 C38 -131.3(3)
C1B C18 C19 C38 99.1(4)
C17 C18 C19 C38 -17.7(4)
C38 C19 C20 C21 0.6(5)
C18 C19 C20 C21 -149.5(4)
C38 C19 C20 C6 149.1(4)
C18 C19 C20 C6 -1.0(6)
C5 C6 C20 C19 -23.2(5)
C7 C6 C20 C19 -134.9(4)
C1A C6 C20 C19 106.8(4)
C5 C6 C20 C21 127.9(3)
C7 C6 C20 C21 16.1(4)
C1A C6 C20 C21 -102.2(4)
C19 C20 C21 C40 -3.9(6)
C6 C20 C21 C40 -156.6(3)
C19 C20 C21 C22 142.1(4)
C6 C20 C21 C22 -10.6(4)
C40 C21 C22 C23 0.2(6)
C20 C21 C22 C23 -146.3(4)
C40 C21 C22 C7 146.1(4)
C20 C21 C22 C7 -0.5(4)
C8 C7 C22 C23 3.2(6)
C6 C7 C22 C23 156.8(4)
C8 C7 C22 C21 -142.3(4)
C6 C7 C22 C21 11.3(4)
C21 C22 C23 C24 138.2(4)
C7 C22 C23 C24 -3.4(6)
C21 C22 C23 C42 1.0(6)
C7 C22 C23 C42 -140.6(4)
C22 C23 C24 C25 0.5(6)
C42 C23 C24 C25 141.6(4)
C22 C23 C24 C44 -141.4(4)
C42 C23 C24 C44 -0.3(5)
C23 C24 C25 C8 2.8(6)
C44 C24 C25 C8 139.8(4)
C23 C24 C25 C26 -137.8(4)
C44 C24 C25 C26 -0.7(6)
C7 C8 C25 C24 -3.0(6)
C9 C8 C25 C24 -154.6(4)
C7 C8 C25 C26 141.5(4)
C9 C8 C25 C26 -10.0(5)
C11 C10 C26 C27 4.9(6)
C9 C10 C26 C27 155.8(4)
C11 C10 C26 C25 -141.9(4)
C9 C10 C26 C25 9.0(5)
C24 C25 C26 C27 -1.2(6)
C8 C25 C26 C27 -146.7(4)
C24 C25 C26 C10 146.1(4)
C8 C25 C26 C10 0.5(5)
C10 C26 C27 C28 -4.2(6)
C25 C26 C27 C28 138.9(4)
C10 C26 C27 C45 -140.4(4)
C25 C26 C27 C45 2.8(6)
C26 C27 C28 C29 0.7(6)
C45 C27 C28 C29 141.4(4)
C26 C27 C28 C47 -141.3(4)
C45 C27 C28 C47 -0.6(5)
C27 C28 C29 C11 2.3(6)
C47 C28 C29 C11 140.0(4)
C27 C28 C29 C30 -138.7(4)
C47 C28 C29 C30 -1.0(5)
C10 C11 C29 C28 -1.7(6)
C12 C11 C29 C28 -156.3(4)
C10 C11 C29 C30 143.1(4)
C12 C11 C29 C30 -11.5(4)
C14 C13 C30 C31 3.2(6)
C12 C13 C30 C31 156.1(4)
C14 C13 C30 C29 -142.3(4)
C12 C13 C30 C29 10.6(4)
C28 C29 C30 C31 -0.3(5)
C11 C29 C30 C31 -145.7(4)
C28 C29 C30 C13 146.0(4)
C11 C29 C30 C13 0.6(4)
C13 C30 C31 C32 -3.2(6)
C29 C30 C31 C32 138.6(4)
C13 C30 C31 C48 -140.3(4)
C29 C30 C31 C48 1.5(5)
C30 C31 C32 C33 -0.1(6)
C48 C31 C32 C33 141.7(4)
C30 C31 C32 C50 -141.3(4)
C48 C31 C32 C50 0.5(4)
C31 C32 C33 C14 3.5(6)
C50 C32 C33 C14 139.9(4)
C31 C32 C33 C34 -138.2(4)
C50 C32 C33 C34 -1.9(6)
C13 C14 C33 C32 -3.6(6)
C15 C14 C33 C32 -156.6(3)
C13 C14 C33 C34 141.5(4)
C15 C14 C33 C34 -11.5(5)
C17 C16 C34 C35 3.1(6)
C15 C16 C34 C35 157.8(4)
C17 C16 C34 C33 -142.8(4)
C15 C16 C34 C33 11.9(5)
C32 C33 C34 C35 0.0(6)
C14 C33 C34 C35 -146.3(4)
C32 C33 C34 C16 146.2(4)
C14 C33 C34 C16 -0.1(5)
C16 C34 C35 C36 -3.1(7)
C33 C34 C35 C36 138.7(4)
C16 C34 C35 C51 -140.4(4)
C33 C34 C35 C51 1.4(6)
C34 C35 C36 C37 0.6(7)
C51 C35 C36 C37 142.9(4)
C34 C35 C36 C53 -141.0(4)
C51 C35 C36 C53 1.4(5)
C53 C36 C37 C17 139.0(4)
C35 C36 C37 C17 2.0(7)
C53 C36 C37 C38 -1.6(6)
C35 C36 C37 C38 -138.5(4)
C16 C17 C37 C36 -2.1(6)
C18 C17 C37 C36 -157.1(4)
C16 C17 C37 C38 142.4(4)
C18 C17 C37 C38 -12.6(5)
C20 C19 C38 C39 2.9(5)
C18 C19 C38 C39 157.0(3)
C20 C19 C38 C37 -142.5(4)
C18 C19 C38 C37 11.6(4)
C36 C37 C38 C39 -0.3(6)
C17 C37 C38 C39 -145.8(4)
C36 C37 C38 C19 146.0(4)
C17 C37 C38 C19 0.5(5)
C19 C38 C39 C40 -3.1(6)
C37 C38 C39 C40 138.7(4)
C19 C38 C39 C54 -139.5(4)
C37 C38 C39 C54 2.3(6)
C22 C21 C40 C39 -138.6(4)
C20 C21 C40 C39 3.7(6)
C22 C21 C40 C41 -1.5(6)
C20 C21 C40 C41 140.8(4)
C38 C39 C40 C21 -0.2(5)
C54 C39 C40 C21 141.3(4)
C38 C39 C40 C41 -141.6(4)
C54 C39 C40 C41 0.0(4)
C21 C40 C41 C42 1.4(6)
C39 C40 C41 C42 142.5(4)
C21 C40 C41 C55 -141.4(4)
C39 C40 C41 C55 -0.4(4)
C55 C41 C42 C23 137.5(4)
C40 C41 C42 C23 -0.2(6)
C55 C41 C42 C43 -0.1(6)
C40 C41 C42 C43 -137.8(4)
C22 C23 C42 C41 -1.1(6)
C24 C23 C42 C41 -141.9(4)
C22 C23 C42 C43 141.1(4)
C24 C23 C42 C43 0.3(5)
C41 C42 C43 C57 0.0(6)
C23 C42 C43 C57 -142.8(4)
C41 C42 C43 C44 142.7(4)
C23 C42 C43 C44 -0.2(5)
C57 C43 C44 C45 -0.1(6)
C42 C43 C44 C45 -142.3(4)
C57 C43 C44 C24 142.2(4)
C42 C43 C44 C24 0.0(5)
C25 C24 C44 C45 1.1(7)
C23 C24 C44 C45 142.5(4)
C25 C24 C44 C43 -141.3(4)
C23 C24 C44 C43 0.2(5)
C43 C44 C45 C27 138.4(4)
C24 C44 C45 C27 0.5(7)
C43 C44 C45 C46 -1.0(6)
C24 C44 C45 C46 -138.9(4)
C26 C27 C45 C44 -2.4(7)
C28 C27 C45 C44 -142.9(4)
C26 C27 C45 C46 141.1(4)
C28 C27 C45 C46 0.6(5)
C44 C45 C46 C58 0.8(6)
C27 C45 C46 C58 -142.9(4)
C44 C45 C46 C47 143.3(4)
C27 C45 C46 C47 -0.4(5)
C29 C28 C47 C48 1.1(6)
C27 C28 C47 C48 142.6(4)
C29 C28 C47 C46 -141.1(4)
C27 C28 C47 C46 0.4(5)
C58 C46 C47 C48 -0.2(6)
C45 C46 C47 C48 -142.5(4)
C58 C46 C47 C28 142.3(4)
C45 C46 C47 C28 0.0(5)
C28 C47 C48 C31 0.1(6)
C46 C47 C48 C31 138.2(4)
C28 C47 C48 C49 -137.7(4)
C46 C47 C48 C49 0.3(6)
C30 C31 C48 C47 -1.4(6)
C32 C31 C48 C47 -142.4(4)
C30 C31 C48 C49 140.9(4)
C32 C31 C48 C49 -0.1(4)
C47 C48 C49 C59 0.0(6)
C31 C48 C49 C59 -142.3(4)
C47 C48 C49 C50 141.9(4)
C31 C48 C49 C50 -0.3(4)
C59 C49 C50 C51 -0.9(6)
C48 C49 C50 C51 -142.9(4)
C59 C49 C50 C32 142.6(4)
C48 C49 C50 C32 0.6(4)
C33 C32 C50 C51 2.5(6)
C31 C32 C50 C51 142.8(4)
C33 C32 C50 C49 -141.0(4)
C31 C32 C50 C49 -0.7(4)
C49 C50 C51 C35 137.8(4)
C32 C50 C51 C35 -1.1(6)
C49 C50 C51 C52 0.7(6)
C32 C50 C51 C52 -138.3(4)
C34 C35 C51 C50 -0.8(6)
C36 C35 C51 C50 -142.8(4)
C34 C35 C51 C52 140.6(4)
C36 C35 C51 C52 -1.5(5)
C50 C51 C52 C60 -0.4(6)
C35 C51 C52 C60 -141.6(4)
C50 C51 C52 C53 142.1(4)
C35 C51 C52 C53 1.0(5)
C37 C36 C53 C54 1.3(7)
C35 C36 C53 C54 141.5(4)
C37 C36 C53 C52 -141.1(4)
C35 C36 C53 C52 -0.8(5)
C60 C52 C53 C54 -0.8(6)
C51 C52 C53 C54 -143.0(4)
C60 C52 C53 C36 142.1(4)
C51 C52 C53 C36 -0.1(5)
C36 C53 C54 C55 -138.5(4)
C52 C53 C54 C55 0.0(6)
C36 C53 C54 C39 0.8(7)
C52 C53 C54 C39 139.2(4)
C38 C39 C54 C53 -2.6(6)
C40 C39 C54 C53 -143.3(4)
C38 C39 C54 C55 141.1(4)
C40 C39 C54 C55 0.4(4)
C53 C54 C55 C56 1.1(6)
C39 C54 C55 C56 -142.0(4)
C53 C54 C55 C41 142.4(4)
C39 C54 C55 C41 -0.7(5)
C42 C41 C55 C56 -0.1(6)
C40 C41 C55 C56 142.1(4)
C42 C41 C55 C54 -141.6(4)
C40 C41 C55 C54 0.7(5)
C54 C55 C56 C57 137.7(4)
C41 C55 C56 C57 0.5(6)
C54 C55 C56 C60 -1.4(6)
C41 C55 C56 C60 -138.5(4)
C44 C43 C57 C56 -137.6(4)
C42 C43 C57 C56 0.4(6)
C44 C43 C57 C58 1.3(6)
C42 C43 C57 C58 139.2(4)
C55 C56 C57 C43 -0.6(6)
C60 C56 C57 C43 142.3(4)
C55 C56 C57 C58 -143.5(4)
C60 C56 C57 C58 -0.6(5)
C45 C46 C58 C59 137.2(4)
C47 C46 C58 C59 -0.1(6)
C45 C46 C58 C57 0.5(6)
C47 C46 C58 C57 -136.9(4)
C43 C57 C58 C46 -1.5(7)
C56 C57 C58 C46 141.9(4)
C43 C57 C58 C59 -142.7(4)
C56 C57 C58 C59 0.7(5)
C50 C49 C59 C58 -137.8(4)
C48 C49 C59 C58 -0.4(6)
C50 C49 C59 C60 0.7(6)
C48 C49 C59 C60 138.2(4)
C46 C58 C59 C49 0.4(6)
C57 C58 C59 C49 142.0(4)
C46 C58 C59 C60 -142.0(4)
C57 C58 C59 C60 -0.5(5)
C53 C52 C60 C56 0.5(6)
C51 C52 C60 C56 137.8(4)
C53 C52 C60 C59 -137.1(4)
C51 C52 C60 C59 0.3(6)
C55 C56 C60 C52 0.6(6)
C57 C56 C60 C52 -142.5(4)
C55 C56 C60 C59 143.4(4)
C57 C56 C60 C59 0.3(5)
C49 C59 C60 C52 -0.4(6)
C58 C59 C60 C52 142.6(4)
C49 C59 C60 C56 -142.9(4)
C58 C59 C60 C56 0.1(5)
C67 P1 C61 C66 -45.7(4)
C73 P1 C61 C66 68.8(4)
Ag1 P1 C61 C66 -167.1(3)
C67 P1 C61 C62 -174.0(3)
C73 P1 C61 C62 -59.5(3)
Ag1 P1 C61 C62 64.6(3)
C66 C61 C62 C63 57.4(5)
P1 C61 C62 C63 -171.2(3)
C61 C62 C63 C64 -54.7(5)
C62 C63 C64 C65 54.3(5)
C63 C64 C65 C66 -55.1(5)
C62 C61 C66 C65 -58.9(5)
P1 C61 C66 C65 173.1(3)
C64 C65 C66 C61 57.2(5)
C73 P1 C67 C68 -172.2(3)
C61 P1 C67 C68 -58.7(4)
Ag1 P1 C67 C68 56.7(4)
C73 P1 C67 C72 64.6(4)
C61 P1 C67 C72 178.1(3)
Ag1 P1 C67 C72 -66.6(3)
C72 C67 C68 C69 -59.5(5)
P1 C67 C68 C69 176.1(4)
C67 C68 C69 C70 56.5(6)
C68 C69 C70 C71 -55.2(6)
C69 C70 C71 C72 55.9(6)
C68 C67 C72 C71 60.4(5)
P1 C67 C72 C71 -175.6(3)
C70 C71 C72 C67 -58.1(6)
C67 P1 C73 C78 -97.9(3)
C61 P1 C73 C78 149.0(3)
Ag1 P1 C73 C78 32.1(4)
C67 P1 C73 C74 28.6(4)
C61 P1 C73 C74 -84.5(4)
Ag1 P1 C73 C74 158.6(3)
C78 C73 C74 C75 -56.5(5)
P1 C73 C74 C75 176.5(3)
C73 C74 C75 C76 55.2(6)
C74 C75 C76 C77 -54.6(6)
C75 C76 C77 C78 56.3(6)
C76 C77 C78 C73 -57.0(6)
C74 C73 C78 C77 56.6(5)
P1 C73 C78 C77 -174.3(3)
C5 C6 C1A C2A 170.8(4)
C7 C6 C1A C2A -65.3(5)
C20 C6 C1A C2A 46.3(6)
C5 C6 C1A C6A -11.5(6)
C7 C6 C1A C6A 112.4(5)
C20 C6 C1A C6A -136.0(4)
C6A C1A C2A C3A 1.4(8)
C6 C1A C2A C3A 179.2(5)
C1A C2A C3A C4A -0.9(9)
C2A C3A C4A C5A 0.4(8)
C2A C3A C4A C7A -179.3(5)
C3A C4A C5A C6A -0.6(8)
C7A C4A C5A C6A 179.1(5)
C2A C1A C6A C5A -1.5(7)
C6 C1A C6A C5A -179.3(5)
C4A C5A C6A C1A 1.2(8)
C1 C18 C1B C6B 120.7(4)
C17 C18 C1B C6B -5.8(5)
C19 C18 C1B C6B -114.6(4)
C1 C18 C1B C2B -61.0(5)
C17 C18 C1B C2B 172.6(3)
C19 C18 C1B C2B 63.7(5)
C6B C1B C2B C3B 3.2(6)
C18 C1B C2B C3B -175.3(4)
C1B C2B C3B C4B -0.3(6)
C2B C3B C4B C5B -2.4(6)
C2B C3B C4B C7B 174.7(4)
C3B C4B C5B C6B 2.1(7)
C7B C4B C5B C6B -175.1(4)
C2B C1B C6B C5B -3.4(6)
C18 C1B C6B C5B 174.9(4)
C4B C5B C6B C1B 0.8(7)
C2 C15 C1C C2C -138.1(4)
C16 C15 C1C C2C -12.1(5)
C14 C15 C1C C2C 98.2(4)
C2 C15 C1C C6C 46.6(5)
C16 C15 C1C C6C 172.7(3)
C14 C15 C1C C6C -77.1(5)
C6C C1C C2C C3C 2.2(6)
C15 C1C C2C C3C -173.2(4)
C1C C2C C3C C4C 0.1(7)
C2C C3C C4C C5C -1.8(7)
C2C C3C C4C C7C 178.2(4)
C3C C4C C5C C6C 1.0(6)
C7C C4C C5C C6C -178.9(4)
C4C C5C C6C C1C 1.4(6)
C2C C1C C6C C5C -3.0(6)
C15 C1C C6C C5C 172.4(4)
C3 C12 C1D C6D 66.2(5)
C13 C12 C1D C6D -168.2(4)
C11 C12 C1D C6D -55.6(5)
C3 C12 C1D C2D -116.2(4)
C13 C12 C1D C2D 9.4(5)
C11 C12 C1D C2D 122.1(4)
C6D C1D C2D C3D -1.8(6)
C12 C1D C2D C3D -179.5(4)
C1D C2D C3D C4D 1.7(7)
C2D C3D C4D C5D -0.5(7)
C2D C3D C4D C7D 179.8(4)
C3D C4D C5D C6D -0.4(7)
C7D C4D C5D C6D 179.3(4)
C4D C5D C6D C1D 0.2(7)
C2D C1D C6D C5D 0.9(6)
C12 C1D C6D C5D 178.7(4)
C4 C9 C1E C6E -171.5(4)
C8 C9 C1E C6E 63.8(5)
C10 C9 C1E C6E -47.9(5)
C4 C9 C1E C2E 7.3(5)
C8 C9 C1E C2E -117.5(4)
C10 C9 C1E C2E 130.9(4)
C6E C1E C2E C3E 0.0(7)
C9 C1E C2E C3E -178.8(4)
C1E C2E C3E C4E -0.1(8)
C2E C3E C4E C5E 0.0(8)
C2E C3E C4E C7E -179.5(5)
C3E C4E C5E C6E 0.2(7)
C7E C4E C5E C6E 179.7(5)
C2E C1E C6E C5E 0.1(6)
C9 C1E C6E C5E 178.9(4)
C4E C5E C6E C1E -0.3(7)
